data_7157404
loop_
_publ_author_name
'Kato, Shin-Ichiro'
'Kijima, Tomokazu'
'Shiota, Yoshihito'
'Abe, Tsukasa'
'Kuwako, Satoshi'
'Miyauchi, Hidenori'
'Yoshikawa, Naoki'
'Yamamoto, Koji'
'Yoshizawa, Kazunari'
'Yoshihara, Toshitada'
'Tobita, Seiji'
'Nakamura, Yosuke'

_publ_section_title
;
 Chemical transformations of push-pull fluorenones: push-pull
 dibenzodicyanofulvenes as well as fluorenone- and
 dibenzodicyanofulvene-tetracyanobutadiene conjugates.
;
_journal_issue 22
_journal_name_full 'Organic &amp; biomolecular chemistry'
_journal_page_first 4198
_journal_page_last 4209
_journal_paper_doi 10.1039/c9ob02706h
_journal_volume 18
_journal_year 2020
_chemical_formula_moiety 'C47 H43 N3'
_chemical_formula_sum 'C47 H43 N3'
_chemical_formula_weight 649.88
_space_group_crystal_system monoclinic
_space_group_IT_number 14
_space_group_name_Hall '-P 2ybc'
_space_group_name_H-M_alt 'P 1 21/c 1'
_atom_sites_solution_hydrogens geom
_atom_sites_solution_primary direct
_atom_sites_solution_secondary difmap
_audit_update_record
;
2019-06-03 deposited with the CCDC.	2020-03-11 downloaded from the CCDC.
;
_cell_angle_alpha 90.0000
_cell_angle_beta 100.711(4)
_cell_angle_gamma 90.0000
_cell_formula_units_Z 8
_cell_length_a 15.001(2)
_cell_length_b 16.5592(18)
_cell_length_c 30.270(4)
_cell_measurement_reflns_used 7722
_cell_measurement_temperature 123
_cell_measurement_theta_max 68.20
_cell_measurement_theta_min 25.10
_cell_volume 7388.2(16)
_computing_cell_refinement 'CrystalClear-SM Expert 2.1 b29'
_computing_data_collection 'CrystalClear-SM Expert 2.1 b29 (Rigaku, 2013)'
_computing_data_reduction 'CrystalClear-SM Expert 2.1 b29'
_computing_molecular_graphics 'CrystalStructure 4.1'
_computing_publication_material 'CrystalStructure 4.1 (Rigaku, 2014)'
_computing_structure_refinement 'SHELXL2013 (Sheldrick, 2008)'
_computing_structure_solution 'SIR2011 (Burla, et al., 2012)'
_diffrn_ambient_temperature 123
_diffrn_detector_area_resol_mean 5.814
_diffrn_measured_fraction_theta_full 0.995
_diffrn_measured_fraction_theta_max 0.992
_diffrn_measurement_device_type 'Rigaku XtaLAB P200'
_diffrn_measurement_method \w
_diffrn_radiation_type 'Cu K\a'
_diffrn_radiation_wavelength 1.54187
_diffrn_reflns_av_R_equivalents 0.0612
_diffrn_reflns_Laue_measured_fraction_full 0.995
_diffrn_reflns_Laue_measured_fraction_max 0.992
_diffrn_reflns_limit_h_max 18
_diffrn_reflns_limit_h_min -18
_diffrn_reflns_limit_k_max 19
_diffrn_reflns_limit_k_min -19
_diffrn_reflns_limit_l_max 33
_diffrn_reflns_limit_l_min -36
_diffrn_reflns_number 85332
_diffrn_reflns_point_group_measured_fraction_full 0.995
_diffrn_reflns_point_group_measured_fraction_max 0.992
_diffrn_reflns_theta_full 67.687
_diffrn_reflns_theta_max 68.502
_diffrn_reflns_theta_min 6.118
_diffrn_standards_number 0
_exptl_absorpt_coefficient_mu 0.517
_exptl_absorpt_correction_T_max 0.964
_exptl_absorpt_correction_T_min 0.724
_exptl_absorpt_correction_type multi-scan
_exptl_absorpt_process_details 'REQAB (Rigaku, 1998)'
_exptl_crystal_colour red
_exptl_crystal_density_diffrn 1.168
_exptl_crystal_density_method 'not measured'
_exptl_crystal_description prism
_exptl_crystal_F_000 2768.00
_exptl_crystal_size_max 0.350
_exptl_crystal_size_mid 0.070
_exptl_crystal_size_min 0.070
_refine_diff_density_max 1.32
_refine_diff_density_min -0.51
_refine_ls_extinction_method none
_refine_ls_goodness_of_fit_ref 1.080
_refine_ls_hydrogen_treatment constr
_refine_ls_number_parameters 919
_refine_ls_number_reflns 13480
_refine_ls_number_restraints 0
_refine_ls_R_factor_all 0.0664
_refine_ls_R_factor_gt 0.0586
_refine_ls_shift/su_max 0.003
_refine_ls_structure_factor_coef Fsqd
_refine_ls_weighting_details 'w = 1/[\s^2^(Fo^2^)+(0.1117P)^2^+1.7596P] where P=(Fo^2^+2Fc^2^)/3'
_refine_ls_weighting_scheme calc
_refine_ls_wR_factor_gt 0.1677
_refine_ls_wR_factor_ref 0.1748
_reflns_number_gt 11199
_reflns_number_total 13480
_reflns_threshold_expression F^2^>2.0\s(F^2^)
_cod_data_source_file c9ob02706h2.cif
_cod_data_source_block 150903_kijima_DCV_1_
_cod_depositor_comments 'Adding full bibliography for 7157394--7157405.cif.'
_cod_database_code 7157404
_shelxl_res_file
;
TITL 150903_kijima_DCV_1_
CELL  1.54187 15.00100 16.55920 30.27000 90.00000 100.71100 90.00000
ZERR  8 0.00200 0.00180 0.00400 0.00000 0.00400 0.00000
LATT 1
SYMM    -X, .50+Y, .50-Z
SFAC C H N
UNIT 376 344 24
L.S. 10
FMAP 2
PLAN -25
WPDB -2
HTAB
BOND $H
CONF
LIST 4
TEMP -150.0
ACTA
SIZE 0.350 0.070 0.070
ABIN
WGHT    0.111700    1.759600
FVAR       0.85040
N16   3    0.172042    0.513623    0.724458    11.00000    0.04214    0.05768 =
         0.05370    0.00624    0.01157    0.02004
N18   3    0.118614    0.426826    0.597798    11.00000    0.03852    0.08339 =
         0.05478   -0.00025   -0.01377    0.00238
N28   3    0.966935    0.160571    0.965024    11.00000    0.03815    0.05417 =
         0.04972    0.01567   -0.01378   -0.00190
N66   3    0.475608    0.212080    0.952062    11.00000    0.03853    0.04779 =
         0.04530   -0.02146   -0.00118    0.00454
N68   3    0.209558    0.204554    0.946108    11.00000    0.04154    0.08723 =
         0.03441   -0.02207    0.00930    0.00311
N77   3    0.523326    0.104019    0.486177    11.00000    0.05091    0.04267 =
         0.02349   -0.00023    0.01458   -0.00293
C1    1    0.321399    0.383169    0.673646    11.00000    0.02804    0.02255 =
         0.02823    0.00275    0.00129   -0.00381
C2    1    0.356948    0.354361    0.633884    11.00000    0.03403    0.02319 =
         0.02514    0.00257    0.00119   -0.00388
C3    1    0.315069    0.341735    0.589235    11.00000    0.04077    0.03309 =
         0.02821    0.00195   -0.00398   -0.00457
AFIX  43
H3    2    0.251954    0.351406    0.579894    11.00000   -1.20000
AFIX   0
C4    1    0.366927    0.314873    0.558713    11.00000    0.05500    0.03549 =
         0.02046   -0.00050   -0.00217   -0.00426
AFIX  43
H4    2    0.338615    0.304987    0.528435    11.00000   -1.20000
AFIX   0
C5    1    0.459050    0.302285    0.571662    11.00000    0.05378    0.02880 =
         0.02292   -0.00094    0.00778    0.00024
AFIX  43
H5    2    0.493442    0.284842    0.550061    11.00000   -1.20000
AFIX   0
C6    1    0.502183    0.314815    0.615946    11.00000    0.04026    0.02556 =
         0.02230    0.00155    0.00571    0.00178
AFIX  43
H6    2    0.565624    0.306264    0.624750    11.00000   -1.20000
AFIX   0
C7    1    0.450549    0.340096    0.647032    11.00000    0.03282    0.02022 =
         0.02179    0.00192    0.00281   -0.00195
C8    1    0.475101    0.351529    0.696097    11.00000    0.03010    0.02072 =
         0.02041    0.00117    0.00530   -0.00043
C9    1    0.557431    0.339246    0.724540    11.00000    0.02894    0.02108 =
         0.02261    0.00078    0.00498    0.00001
C10   1    0.558509    0.341487    0.771360    11.00000    0.02932    0.02509 =
         0.02172    0.00061    0.00301   -0.00027
C11   1    0.479808    0.357835    0.788822    11.00000    0.03157    0.02977 =
         0.02341   -0.00003    0.00578    0.00265
C12   1    0.396949    0.373697    0.759459    11.00000    0.03054    0.02512 =
         0.02534    0.00005    0.00710    0.00107
C13   1    0.395590    0.371976    0.712974    11.00000    0.02638    0.02218 =
         0.02459    0.00025    0.00337   -0.00069
C14   1    0.238903    0.420395    0.671024    11.00000    0.02617    0.03163 =
         0.03361    0.00380    0.00158   -0.00352
C15   1    0.206522    0.468249    0.704044    11.00000    0.02446    0.04018 =
         0.04315    0.00770    0.00351    0.00383
C17   1    0.173898    0.423366    0.629493    11.00000    0.03008    0.04643 =
         0.04447    0.00275   -0.00170   -0.00101
C19   1    0.485098    0.355635    0.838893    11.00000    0.03993    0.05326 =
         0.02333    0.00261    0.00739    0.00981
AFIX 137
H19A  2    0.426648    0.338026    0.845564    11.00000   -1.20000
H19B  2    0.499463    0.409695    0.851380    11.00000   -1.20000
H19C  2    0.532632    0.317749    0.852375    11.00000   -1.20000
AFIX   0
C20   1    0.640840    0.321577    0.801764    11.00000    0.03099    0.02717 =
         0.02182    0.00019    0.00494   -0.00060
C21   1    0.705643    0.299331    0.828649    11.00000    0.02999    0.02695 =
         0.02410    0.00265    0.00530   -0.00332
C22   1    0.777291    0.267889    0.862031    11.00000    0.02385    0.03088 =
         0.02564    0.00510    0.00247   -0.00480
C23   1    0.797788    0.302067    0.904742    11.00000    0.03770    0.02673 =
         0.03058    0.00344    0.00071   -0.00658
AFIX  43
H23   2    0.766771    0.349591    0.910883    11.00000   -1.20000
AFIX   0
C24   1    0.862026    0.268704    0.938420    11.00000    0.04438    0.03351 =
         0.03103    0.00478   -0.00638   -0.01371
AFIX  43
H24   2    0.875913    0.294571    0.966884    11.00000   -1.20000
AFIX   0
C25   1    0.907116    0.196861    0.931050    11.00000    0.02270    0.04325 =
         0.04053    0.01499   -0.00219   -0.00792
C26   1    0.885916    0.162306    0.887879    11.00000    0.02816    0.04620 =
         0.03819    0.00891    0.01155    0.00822
AFIX  43
H26   2    0.914970    0.113621    0.881866    11.00000   -1.20000
AFIX   0
C27   1    0.823897    0.197689    0.854201    11.00000    0.03043    0.04375 =
         0.02866    0.00409    0.00984    0.00243
AFIX  43
H27   2    0.812536    0.174006    0.825110    11.00000   -1.20000
AFIX   0
C29   1    0.988934    0.197548    1.008391    11.00000    0.11170    0.05767 =
         0.07031    0.00607   -0.06229   -0.00532
AFIX 137
H29A  2    0.933027    0.208384    1.019731    11.00000   -1.20000
H29B  2    1.021093    0.248419    1.006014    11.00000   -1.20000
H29C  2    1.027755    0.161177    1.029140    11.00000   -1.20000
AFIX   0
C30   1    1.013406    0.087096    0.957582    11.00000    0.03135    0.07404 =
         0.06113    0.03018    0.00639    0.01431
AFIX 137
H30A  2    1.055642    0.097858    0.937172    11.00000   -1.20000
H30B  2    0.969014    0.046452    0.944191    11.00000   -1.20000
H30C  2    1.047174    0.066997    0.986322    11.00000   -1.20000
AFIX   0
C31   1    0.314766    0.382959    0.780159    11.00000    0.03037    0.03035 =
         0.02535    0.00184    0.00722    0.00423
C32   1    0.249928    0.322507    0.775764    11.00000    0.03612    0.02777 =
         0.03189   -0.00103    0.01095    0.00241
AFIX  43
H32   2    0.254652    0.277858    0.756626    11.00000   -1.20000
AFIX   0
C33   1    0.177810    0.325930    0.798903    11.00000    0.03655    0.03139 =
         0.03969    0.00211    0.01358   -0.00112
AFIX  43
H33   2    0.134595    0.283377    0.795449    11.00000   -1.20000
AFIX   0
C34   1    0.168103    0.390674    0.826979    11.00000    0.03693    0.03609 =
         0.03448    0.00556    0.01285    0.00754
C35   1    0.232946    0.451800    0.830642    11.00000    0.04141    0.03471 =
         0.03605   -0.00580    0.01269    0.00556
AFIX  43
H35   2    0.227377    0.497287    0.849060    11.00000   -1.20000
AFIX   0
C36   1    0.305033    0.448055    0.808240    11.00000    0.03564    0.03241 =
         0.03448   -0.00377    0.00895   -0.00055
AFIX  43
H36   2    0.348617    0.490316    0.811969    11.00000   -1.20000
AFIX   0
C37   1    0.088727    0.397205    0.852514    11.00000    0.04128    0.04583 =
         0.04188    0.00657    0.01937    0.01020
C38   1    0.034939    0.319508    0.851212    11.00000    0.05352    0.05985 =
         0.07290    0.00743    0.03904    0.00200
AFIX 137
H38A  2    0.006425    0.307438    0.820094    11.00000   -1.20000
H38B  2   -0.012080    0.325621    0.869526    11.00000   -1.20000
H38C  2    0.075684    0.275215    0.863175    11.00000   -1.20000
AFIX   0
C39   1    0.124807    0.417772    0.902175    11.00000    0.05641    0.08374 =
         0.03936    0.00697    0.02175    0.01785
AFIX 137
H39A  2    0.167021    0.375585    0.915708    11.00000   -1.20000
H39B  2    0.073969    0.421023    0.918281    11.00000   -1.20000
H39C  2    0.156418    0.469810    0.904174    11.00000   -1.20000
AFIX   0
C40   1    0.026302    0.465103    0.831460    11.00000    0.04450    0.06003 =
         0.05031    0.00777    0.01772    0.01692
AFIX 137
H40A  2   -0.024380    0.470562    0.847533    11.00000   -1.20000
H40B  2    0.002772    0.452510    0.799807    11.00000   -1.20000
H40C  2    0.060395    0.515873    0.833510    11.00000   -1.20000
AFIX   0
C41   1    0.644131    0.324994    0.708338    11.00000    0.02793    0.02736 =
         0.01888   -0.00081    0.00277   -0.00030
C42   1    0.689710    0.388665    0.692765    11.00000    0.04033    0.02762 =
         0.03847    0.00151    0.01456   -0.00041
AFIX  43
H42   2    0.663677    0.441140    0.690832    11.00000   -1.20000
AFIX   0
C43   1    0.772997    0.376725    0.679943    11.00000    0.04275    0.04123 =
         0.04438    0.00179    0.02022   -0.00837
AFIX  43
H43   2    0.802880    0.421361    0.669393    11.00000   -1.20000
AFIX   0
C44   1    0.813693    0.300892    0.682191    11.00000    0.03492    0.05075 =
         0.03086   -0.00480    0.00969   -0.00021
C45   1    0.766971    0.237492    0.697515    11.00000    0.03661    0.03699 =
         0.03554   -0.00121    0.00913    0.00859
AFIX  43
H45   2    0.792560    0.184853    0.699169    11.00000   -1.20000
AFIX   0
C46   1    0.684166    0.249014    0.710427    11.00000    0.03521    0.02704 =
         0.03153    0.00307    0.00804    0.00141
AFIX  43
H46   2    0.654184    0.204345    0.720882    11.00000   -1.20000
AFIX   0
C47   1    0.908081    0.289203    0.669970    11.00000    0.04316    0.07488 =
         0.05667   -0.00490    0.02517    0.00669
C48   1    0.918071    0.333726    0.630044    11.00000    0.06555    0.25521 =
         0.12099    0.09184    0.06639    0.05302
AFIX 137
H48A  2    0.873845    0.313997    0.604340    11.00000   -1.20000
H48B  2    0.979569    0.326053    0.624141    11.00000   -1.20000
H48C  2    0.907565    0.391282    0.634612    11.00000   -1.20000
AFIX   0
C49   1    0.979008    0.326854    0.707220    11.00000    0.03894    0.37673 =
         0.09565   -0.07292    0.00556    0.01708
AFIX 137
H49A  2    0.957063    0.379277    0.715761    11.00000   -1.20000
H49B  2    1.035984    0.334368    0.696296    11.00000   -1.20000
H49C  2    0.989354    0.291007    0.733436    11.00000   -1.20000
AFIX   0
C50   1    0.939354    0.204508    0.672858    11.00000    0.11271    0.13411 =
         0.29545    0.05274    0.13925    0.05218
AFIX 137
H50A  2    1.003021    0.202367    0.669467    11.00000   -1.20000
H50B  2    0.902262    0.172886    0.648882    11.00000   -1.20000
H50C  2    0.933539    0.182050    0.702142    11.00000   -1.20000
AFIX   0
C51   1    0.312562    0.128028    0.858364    11.00000    0.02709    0.02539 =
         0.02062    0.00184    0.00402   -0.00127
C52   1    0.218936    0.111056    0.834506    11.00000    0.02570    0.03612 =
         0.02467   -0.00451    0.00646   -0.00196
C53   1    0.139011    0.100180    0.850952    11.00000    0.03342    0.06795 =
         0.03077   -0.01464    0.01247   -0.01005
AFIX  43
H53   2    0.138779    0.103968    0.882246    11.00000   -1.20000
AFIX   0
C54   1    0.059937    0.083737    0.820720    11.00000    0.02807    0.08286 =
         0.04321   -0.02209    0.01407   -0.00911
AFIX  43
H54   2    0.005178    0.074916    0.831510    11.00000   -1.20000
AFIX   0
C55   1    0.059447    0.079965    0.775141    11.00000    0.02602    0.06457 =
         0.03851   -0.01654    0.00360   -0.00224
AFIX  43
H55   2    0.003875    0.070958    0.754908    11.00000   -1.20000
AFIX   0
C56   1    0.139296    0.089177    0.758349    11.00000    0.02773    0.04210 =
         0.02672   -0.00786    0.00242    0.00065
AFIX  43
H56   2    0.138814    0.085875    0.726973    11.00000   -1.20000
AFIX   0
C57   1    0.219572    0.103287    0.788482    11.00000    0.02651    0.02646 =
         0.02379   -0.00272    0.00495   -0.00003
C58   1    0.314549    0.107346    0.782227    11.00000    0.02545    0.02044 =
         0.02187   -0.00034    0.00352   -0.00034
C59   1    0.349828    0.103014    0.743413    11.00000    0.02865    0.01987 =
         0.01946    0.00006    0.00409   -0.00153
C60   1    0.445352    0.101972    0.747326    11.00000    0.02884    0.02333 =
         0.02051   -0.00024    0.00612   -0.00209
C61   1    0.503105    0.100193    0.789871    11.00000    0.02651    0.02177 =
         0.02201    0.00103    0.00569   -0.00104
C62   1    0.466243    0.105630    0.829207    11.00000    0.02533    0.01930 =
         0.02118    0.00115    0.00335   -0.00202
C63   1    0.371780    0.113752    0.825091    11.00000    0.02555    0.02084 =
         0.01852    0.00032    0.00447   -0.00190
C64   1    0.331111    0.162438    0.900057    11.00000    0.02962    0.03053 =
         0.02173   -0.00123    0.00504    0.00071
C65   1    0.416659    0.187208    0.925942    11.00000    0.03525    0.03077 =
         0.02507   -0.00609    0.00574    0.00188
C67   1    0.260579    0.184299    0.924327    11.00000    0.03375    0.05121 =
         0.02355   -0.00982    0.00322    0.00112
C69   1    0.480506    0.099973    0.706684    11.00000    0.02725    0.03097 =
         0.02469   -0.00034    0.00498   -0.00186
C70   1    0.499924    0.101597    0.669653    11.00000    0.03166    0.03164 =
         0.02554   -0.00090    0.00854   -0.00078
C71   1    0.509983    0.102318    0.623801    11.00000    0.03653    0.03007 =
         0.02443   -0.00094    0.01073    0.00000
C72   1    0.591658    0.119320    0.609551    11.00000    0.03323    0.03217 =
         0.02846   -0.00172    0.00937   -0.00105
AFIX  43
H72   2    0.644835    0.129485    0.631287    11.00000   -1.20000
AFIX   0
C73   1    0.596078    0.121537    0.564364    11.00000    0.03640    0.03285 =
         0.03107   -0.00008    0.01580   -0.00159
AFIX  43
H73   2    0.652174    0.133956    0.555650    11.00000   -1.20000
AFIX   0
C74   1    0.519583    0.105861    0.531043    11.00000    0.04426    0.02652 =
         0.02445   -0.00052    0.01174    0.00054
C75   1    0.437432    0.089982    0.545630    11.00000    0.03614    0.04027 =
         0.02591   -0.00359    0.00608   -0.00202
AFIX  43
H75   2    0.383994    0.080253    0.523988    11.00000   -1.20000
AFIX   0
C76   1    0.433162    0.088304    0.590563    11.00000    0.03474    0.04041 =
         0.02781   -0.00239    0.01121   -0.00257
AFIX  43
H76   2    0.376745    0.077374    0.599313    11.00000   -1.20000
AFIX   0
C78   1    0.605997    0.124999    0.470715    11.00000    0.05498    0.05155 =
         0.03096    0.00096    0.02086   -0.00084
AFIX 137
H78A  2    0.656206    0.092262    0.486729    11.00000   -1.20000
H78B  2    0.619404    0.182342    0.476586    11.00000   -1.20000
H78C  2    0.598377    0.114603    0.438358    11.00000   -1.20000
AFIX   0
C79   1    0.440583    0.095055    0.453066    11.00000    0.06057    0.04816 =
         0.02392    0.00036    0.00655   -0.00470
AFIX 137
H79A  2    0.399305    0.139767    0.456038    11.00000   -1.20000
H79B  2    0.411373    0.043734    0.457968    11.00000   -1.20000
H79C  2    0.455178    0.095609    0.422827    11.00000   -1.20000
AFIX   0
C80   1    0.526378    0.095476    0.873705    11.00000    0.02382    0.02571 =
         0.01976    0.00062    0.00442    0.00067
C81   1    0.601428    0.145605    0.887232    11.00000    0.02842    0.02887 =
         0.02504    0.00573    0.00558   -0.00449
AFIX  43
H81   2    0.614357    0.187188    0.867738    11.00000   -1.20000
AFIX   0
C82   1    0.656841    0.135337    0.928539    11.00000    0.02534    0.03250 =
         0.02565    0.00314    0.00221   -0.00574
AFIX  43
H82   2    0.707533    0.170083    0.937002    11.00000   -1.20000
AFIX   0
C83   1    0.640305    0.075020    0.958322    11.00000    0.02401    0.03104 =
         0.02491    0.00417    0.00478    0.00249
C84   1    0.567267    0.023958    0.944088    11.00000    0.02916    0.02675 =
         0.02452    0.00659    0.00391   -0.00132
AFIX  43
H84   2    0.555374   -0.018638    0.963203    11.00000   -1.20000
AFIX   0
C85   1    0.511207    0.033894    0.902447    11.00000    0.02667    0.02337 =
         0.02595    0.00143    0.00499   -0.00210
AFIX  43
H85   2    0.461755   -0.002024    0.893531    11.00000   -1.20000
AFIX   0
C86   1    0.700950    0.069016    1.004973    11.00000    0.02500    0.04357 =
         0.02339    0.00778    0.00075   -0.00070
C87   1    0.795121    0.047062    0.999878    11.00000    0.03534    0.13673 =
         0.04431    0.01206   -0.00211    0.02717
AFIX 137
H87A  2    0.794055   -0.004639    0.984033    11.00000   -1.20000
H87B  2    0.833754    0.042327    1.029657    11.00000   -1.20000
H87C  2    0.819318    0.089100    0.982601    11.00000   -1.20000
AFIX   0
C88   1    0.702537    0.150321    1.027684    11.00000    0.12176    0.10851 =
         0.04448   -0.03095   -0.03788    0.06560
AFIX 137
H88A  2    0.744357    0.148476    1.056684    11.00000   -1.20000
H88B  2    0.641447    0.163664    1.032544    11.00000   -1.20000
H88C  2    0.722838    0.191597    1.008563    11.00000   -1.20000
AFIX   0
C89   1    0.667436    0.006902    1.033824    11.00000    0.09654    0.18312 =
         0.05541    0.07355   -0.04184   -0.08391
AFIX 137
H89A  2    0.703030    0.009901    1.064398    11.00000   -1.20000
H89B  2    0.673933   -0.046959    1.021384    11.00000   -1.20000
H89C  2    0.603384    0.017061    1.034594    11.00000   -1.20000
AFIX   0
C90   1    0.291807    0.098224    0.697872    11.00000    0.02738    0.02586 =
         0.01890   -0.00048    0.00538   -0.00071
C91   1    0.265391    0.167484    0.673138    11.00000    0.05937    0.02356 =
         0.02528   -0.00036   -0.00455   -0.00627
AFIX  43
H91   2    0.283355    0.218851    0.685693    11.00000   -1.20000
AFIX   0
C92   1    0.213331    0.162809    0.630506    11.00000    0.06627    0.02598 =
         0.02636    0.00305   -0.00807    0.00035
AFIX  43
H92   2    0.194958    0.211285    0.614613    11.00000   -1.20000
AFIX   0
C93   1    0.187060    0.089068    0.610200    11.00000    0.03171    0.03072 =
         0.02307   -0.00262    0.00140    0.00073
C94   1    0.212488    0.020321    0.635546    11.00000    0.03349    0.02599 =
         0.02710   -0.00469    0.00342   -0.00275
AFIX  43
H94   2    0.194051   -0.031030    0.623114    11.00000   -1.20000
AFIX   0
C95   1    0.264030    0.024391    0.678494    11.00000    0.03571    0.02465 =
         0.02497   -0.00023    0.00404    0.00134
AFIX  43
H95   2    0.280532   -0.023975    0.694858    11.00000   -1.20000
AFIX   0
C96   1    0.131831    0.086025    0.562180    11.00000    0.04168    0.03668 =
         0.02603   -0.00222   -0.00802    0.00099
C97   1    0.170875    0.144429    0.532021    11.00000    0.04144    0.08594 =
         0.02149    0.00283    0.00055   -0.00945
AFIX 137
H97A  2    0.134204    0.142734    0.501654    11.00000   -1.20000
H97B  2    0.233446    0.128925    0.530863    11.00000   -1.20000
H97C  2    0.170148    0.199282    0.544103    11.00000   -1.20000
AFIX   0
C98   1    0.033934    0.110812    0.564146    11.00000    0.03712    0.07008 =
         0.04101    0.01171   -0.00394   -0.00844
AFIX 137
H98A  2   -0.003107    0.108515    0.533879    11.00000   -1.20000
H98B  2    0.033512    0.165967    0.575843    11.00000   -1.20000
H98C  2    0.008962    0.073762    0.583971    11.00000   -1.20000
AFIX   0
C99   1    0.128784    0.001175    0.542620    11.00000    0.11245    0.05538 =
         0.03828   -0.01827   -0.03297    0.02214
AFIX 137
H99A  2    0.190022   -0.015201    0.539389    11.00000   -1.20000
H99B  2    0.088727    0.000561    0.513093    11.00000   -1.20000
H99C  2    0.105642   -0.036466    0.562786    11.00000   -1.20000
AFIX   0
C100  1    0.603260    0.089278    0.791312    11.00000    0.02668    0.03395 =
         0.02680   -0.00052    0.00693    0.00008
AFIX 137
H10A  2    0.612744    0.060063    0.764411    11.00000   -1.20000
H10B  2    0.629627    0.058372    0.818183    11.00000   -1.20000
H10C  2    0.632591    0.142295    0.792278    11.00000   -1.20000
AFIX   0
HKLF 4
 
REM  150903_kijima_DCV_1_
REM R1 =  0.0586 for   11199 Fo > 4sig(Fo)  and  0.0664 for all   13480 data
REM    919 parameters refined using      0 restraints
 
END  
     
WGHT      0.1087      1.7762 

REM Instructions for potential hydrogen bonds
EQIV $1 x+1, -y+1/2, z+1/2
HTAB C29 N18_$1
EQIV $2 -x+1, y-1/2, -z+3/2
HTAB C30 N18_$2

REM Highest difference peak  1.324,  deepest hole -0.507,  1-sigma level  0.057
Q1    1   0.8813  0.2191  0.6264  11.00000  0.05    1.32
Q2    1   0.8000  0.1054  1.0081  11.00000  0.05    0.58
Q3    1   0.6575  0.1144  1.0405  11.00000  0.05    0.53
Q4    1   0.9608  0.2532  0.7010  11.00000  0.05    0.49
Q5    1   0.7215 -0.0190  1.0217  11.00000  0.05    0.48
Q6    1   0.1908  0.0140  0.5325  11.00000  0.05    0.47
Q7    1   0.9208  0.3167  0.6214  11.00000  0.05    0.38
Q8    1  -0.0321  0.3657  0.7987  11.00000  0.05    0.29
Q9    1   0.4995  0.1006  0.8525  11.00000  0.05    0.27
Q10   1   0.3889  0.3621  0.7332  11.00000  0.05    0.25
Q11   1   0.9382  0.3577  0.6559  11.00000  0.05    0.24
Q12   1   0.6765  0.0657  0.9837  11.00000  0.05    0.23
Q13   1   0.8426  0.2949  0.9903  11.00000  0.05    0.23
Q14   1   0.7197  0.1009  0.5591  11.00000  0.05    0.23
Q15   1   0.1238  0.0155  0.5016  11.00000  0.05    0.22
Q16   1   0.0555  0.0605  0.5538  11.00000  0.05    0.22
Q17   1   0.7355 -0.0254  1.0575  11.00000  0.05    0.22
Q18   1   0.5634  0.3524  0.7493  11.00000  0.05    0.22
Q19   1   0.1560  0.0890  0.5845  11.00000  0.05    0.22
Q20   1   0.4728  0.3481  0.6709  11.00000  0.05    0.21
Q21   1   0.3321  0.3490  0.6148  11.00000  0.05    0.21
Q22   1   0.7896  0.1628  1.0060  11.00000  0.05    0.20
Q23   1   0.4392  0.3696  0.7750  11.00000  0.05    0.20
Q24   1   0.8800  0.3819  0.6140  11.00000  0.05    0.20
Q25   1   0.3262  0.0977  0.7236  11.00000  0.05    0.20
;
_platon_squeeze_void_probe_radius 1.20

loop_
_symmetry_equiv_pos_site_id
_space_group_symop_operation_xyz
1 +X,+Y,+Z
2 -X,1/2+Y,1/2-Z
3 -X,-Y,-Z
4 +X,1/2-Y,1/2+Z

loop_
_atom_site_label
_atom_site_type_symbol
_atom_site_fract_x
_atom_site_fract_y
_atom_site_fract_z
_atom_site_U_iso_or_equiv
_atom_site_adp_type
_atom_site_occupancy
_atom_site_site_symmetry_multiplicity
_atom_site_calc_flag
_atom_site_refinement_flags
_atom_site_disorder_assembly
_atom_site_disorder_group
N16 N 0.17204(12) 0.51362(12) 0.72446(7) 0.0508(5) Uani 1 4 d . . .
N18 N 0.11861(13) 0.42683(14) 0.59780(7) 0.0618(5) Uani 1 4 d . . .
N28 N 0.96693(12) 0.16057(11) 0.96502(6) 0.0502(5) Uani 1 4 d . . .
N66 N 0.47561(11) 0.21208(11) 0.95206(6) 0.0450(4) Uani 1 4 d . . .
N68 N 0.20956(12) 0.20455(14) 0.94611(6) 0.0541(5) Uani 1 4 d . . .
N77 N 0.52333(12) 0.10402(10) 0.48618(5) 0.0380(4) Uani 1 4 d . . .
C1 C 0.32140(11) 0.38317(9) 0.67365(6) 0.0268(3) Uani 1 4 d . . .
C2 C 0.35695(11) 0.35436(9) 0.63388(6) 0.0280(4) Uani 1 4 d . . .
C3 C 0.31507(13) 0.34174(11) 0.58924(6) 0.0354(4) Uani 1 4 d . . .
C4 C 0.36693(14) 0.31487(11) 0.55871(6) 0.0382(4) Uani 1 4 d . . .
C5 C 0.45905(14) 0.30228(10) 0.57166(6) 0.0351(4) Uani 1 4 d . . .
C6 C 0.50218(12) 0.31481(10) 0.61595(6) 0.0294(4) Uani 1 4 d . . .
C7 C 0.45055(11) 0.34010(9) 0.64703(5) 0.0252(3) Uani 1 4 d . . .
C8 C 0.47510(11) 0.35153(9) 0.69610(5) 0.0237(3) Uani 1 4 d . . .
C9 C 0.55743(11) 0.33925(9) 0.72454(5) 0.0242(3) Uani 1 4 d . . .
C10 C 0.55851(11) 0.34149(9) 0.77136(5) 0.0256(3) Uani 1 4 d . . .
C11 C 0.47981(11) 0.35783(10) 0.78882(6) 0.0282(4) Uani 1 4 d . . .
C12 C 0.39695(11) 0.37370(10) 0.75946(6) 0.0268(3) Uani 1 4 d . . .
C13 C 0.39559(11) 0.37198(9) 0.71297(6) 0.0246(3) Uani 1 4 d . . .
C14 C 0.23890(11) 0.42040(10) 0.67102(6) 0.0310(4) Uani 1 4 d . . .
C15 C 0.20652(12) 0.46825(11) 0.70404(7) 0.0363(4) Uani 1 4 d . . .
C17 C 0.17390(13) 0.42337(12) 0.62949(7) 0.0414(5) Uani 1 4 d . . .
C19 C 0.48510(13) 0.35563(13) 0.83889(6) 0.0386(4) Uani 1 4 d . . .
C20 C 0.64084(11) 0.32158(10) 0.80176(6) 0.0267(3) Uani 1 4 d . . .
C21 C 0.70564(11) 0.29933(10) 0.82865(6) 0.0270(3) Uani 1 4 d . . .
C22 C 0.77729(11) 0.26789(10) 0.86203(6) 0.0271(3) Uani 1 4 d . . .
C23 C 0.79779(12) 0.30207(10) 0.90474(6) 0.0324(4) Uani 1 4 d . . .
C24 C 0.86203(13) 0.26870(11) 0.93842(6) 0.0380(4) Uani 1 4 d . . .
C25 C 0.90712(11) 0.19686(12) 0.93105(7) 0.0365(4) Uani 1 4 d . . .
C26 C 0.88592(12) 0.16231(12) 0.88788(7) 0.0368(4) Uani 1 4 d . . .
C27 C 0.82390(12) 0.19769(11) 0.85420(6) 0.0337(4) Uani 1 4 d . . .
C29 C 0.9889(2) 0.19755(17) 1.00839(10) 0.0901(12) Uani 1 4 d . . .
C30 C 1.01341(14) 0.08710(15) 0.95758(9) 0.0558(6) Uani 1 4 d . . .
C31 C 0.31477(11) 0.38296(10) 0.78016(6) 0.0284(4) Uani 1 4 d . . .
C32 C 0.24993(12) 0.32251(10) 0.77576(6) 0.0313(4) Uani 1 4 d . . .
C33 C 0.17781(13) 0.32593(11) 0.79890(7) 0.0350(4) Uani 1 4 d . . .
C34 C 0.16810(13) 0.39067(11) 0.82698(6) 0.0350(4) Uani 1 4 d . . .
C35 C 0.23295(13) 0.45180(11) 0.83064(7) 0.0367(4) Uani 1 4 d . . .
C36 C 0.30503(12) 0.44805(11) 0.80824(6) 0.0339(4) Uani 1 4 d . . .
C37 C 0.08873(14) 0.39721(12) 0.85251(7) 0.0415(5) Uani 1 4 d . . .
C38 C 0.03494(17) 0.31951(15) 0.85121(10) 0.0586(6) Uani 1 4 d . . .
C39 C 0.12481(17) 0.41777(17) 0.90217(8) 0.0582(6) Uani 1 4 d . . .
C40 C 0.02630(15) 0.46510(15) 0.83146(8) 0.0505(5) Uani 1 4 d . . .
C41 C 0.64413(11) 0.32499(10) 0.70834(5) 0.0249(3) Uani 1 4 d . . .
C42 C 0.68971(13) 0.38867(11) 0.69276(7) 0.0345(4) Uani 1 4 d . . .
C43 C 0.77300(14) 0.37672(12) 0.67994(7) 0.0412(4) Uani 1 4 d . . .
C44 C 0.81369(13) 0.30089(12) 0.68219(7) 0.0384(4) Uani 1 4 d . . .
C45 C 0.76697(13) 0.23749(11) 0.69752(6) 0.0361(4) Uani 1 4 d . . .
C46 C 0.68417(12) 0.24901(10) 0.71043(6) 0.0310(4) Uani 1 4 d . . .
C47 C 0.90808(15) 0.28920(16) 0.66997(9) 0.0562(6) Uani 1 4 d . . .
C48 C 0.9181(3) 0.3337(4) 0.63004(16) 0.141(2) Uani 1 4 d . . .
C49 C 0.9790(2) 0.3268(5) 0.70722(15) 0.171(3) Uani 1 4 d . . .
C50 C 0.9394(3) 0.2045(3) 0.6729(3) 0.168(3) Uani 1 4 d . . .
C51 C 0.31256(11) 0.12803(9) 0.85836(5) 0.0244(3) Uani 1 4 d . . .
C52 C 0.21894(11) 0.11106(10) 0.83451(6) 0.0286(4) Uani 1 4 d . . .
C53 C 0.13901(13) 0.10018(14) 0.85095(7) 0.0432(5) Uani 1 4 d . . .
C54 C 0.05994(13) 0.08374(16) 0.82072(8) 0.0504(6) Uani 1 4 d . . .
C55 C 0.05945(13) 0.07997(14) 0.77514(7) 0.0433(5) Uani 1 4 d . . .
C56 C 0.13930(12) 0.08918(11) 0.75835(6) 0.0325(4) Uani 1 4 d . . .
C57 C 0.21957(11) 0.10329(9) 0.78848(6) 0.0256(3) Uani 1 4 d . . .
C58 C 0.31455(11) 0.10735(9) 0.78223(5) 0.0227(3) Uani 1 4 d . . .
C59 C 0.34983(11) 0.10301(9) 0.74341(5) 0.0227(3) Uani 1 4 d . . .
C60 C 0.44535(11) 0.10197(9) 0.74733(5) 0.0240(3) Uani 1 4 d . . .
C61 C 0.50310(11) 0.10019(9) 0.78987(5) 0.0233(3) Uani 1 4 d . . .
C62 C 0.46624(10) 0.10563(9) 0.82921(5) 0.0221(3) Uani 1 4 d . . .
C63 C 0.37178(10) 0.11375(9) 0.82509(5) 0.0216(3) Uani 1 4 d . . .
C64 C 0.33111(11) 0.16244(10) 0.90006(6) 0.0273(3) Uani 1 4 d . . .
C65 C 0.41666(12) 0.18721(10) 0.92594(6) 0.0303(4) Uani 1 4 d . . .
C67 C 0.26058(12) 0.18430(12) 0.92433(6) 0.0364(4) Uani 1 4 d . . .
C69 C 0.48051(11) 0.09997(10) 0.70668(6) 0.0276(4) Uani 1 4 d . . .
C70 C 0.49992(12) 0.10160(10) 0.66965(6) 0.0292(4) Uani 1 4 d . . .
C71 C 0.50998(12) 0.10232(10) 0.62380(6) 0.0297(4) Uani 1 4 d . . .
C72 C 0.59166(12) 0.11932(10) 0.60955(6) 0.0308(4) Uani 1 4 d . . .
C73 C 0.59608(12) 0.12154(10) 0.56436(6) 0.0322(4) Uani 1 4 d . . .
C74 C 0.51958(13) 0.10586(10) 0.53104(6) 0.0311(4) Uani 1 4 d . . .
C75 C 0.43743(13) 0.08998(11) 0.54563(6) 0.0341(4) Uani 1 4 d . . .
C76 C 0.43316(13) 0.08830(11) 0.59056(6) 0.0336(4) Uani 1 4 d . . .
C78 C 0.60600(15) 0.12500(13) 0.47072(7) 0.0442(5) Uani 1 4 d . . .
C79 C 0.44058(16) 0.09506(13) 0.45307(7) 0.0444(5) Uani 1 4 d . . .
C80 C 0.52638(10) 0.09548(9) 0.87371(5) 0.0230(3) Uani 1 4 d . . .
C81 C 0.60143(11) 0.14561(10) 0.88723(6) 0.0274(3) Uani 1 4 d . . .
C82 C 0.65684(11) 0.13534(10) 0.92854(6) 0.0282(4) Uani 1 4 d . . .
C83 C 0.64030(11) 0.07502(10) 0.95832(6) 0.0266(3) Uani 1 4 d . . .
C84 C 0.56727(11) 0.02396(10) 0.94409(6) 0.0269(3) Uani 1 4 d . . .
C85 C 0.51121(11) 0.03389(9) 0.90245(5) 0.0253(3) Uani 1 4 d . . .
C86 C 0.70095(11) 0.06902(11) 1.00497(6) 0.0311(4) Uani 1 4 d . . .
C87 C 0.79512(15) 0.0471(2) 0.99988(9) 0.0733(9) Uani 1 4 d . . .
C88 C 0.7025(3) 0.1503(2) 1.02768(10) 0.0984(14) Uani 1 4 d . . .
C89 C 0.6674(3) 0.0069(3) 1.03382(10) 0.1189(18) Uani 1 4 d . . .
C90 C 0.29181(11) 0.09822(9) 0.69787(5) 0.0239(3) Uani 1 4 d . . .
C91 C 0.26539(14) 0.16748(10) 0.67314(6) 0.0377(4) Uani 1 4 d . . .
C92 C 0.21333(15) 0.16281(11) 0.63051(6) 0.0417(5) Uani 1 4 d . . .
C93 C 0.18706(12) 0.08907(10) 0.61020(6) 0.0290(4) Uani 1 4 d . . .
C94 C 0.21249(11) 0.02032(10) 0.63555(6) 0.0291(4) Uani 1 4 d . . .
C95 C 0.26403(12) 0.02439(10) 0.67849(6) 0.0286(4) Uani 1 4 d . . .
C96 C 0.13183(13) 0.08602(11) 0.56218(6) 0.0366(4) Uani 1 4 d . . .
C97 C 0.17088(14) 0.14443(16) 0.53202(7) 0.0503(5) Uani 1 4 d . . .
C98 C 0.03393(14) 0.11081(15) 0.56415(8) 0.0508(5) Uani 1 4 d . . .
C99 C 0.1288(2) 0.00117(16) 0.54262(8) 0.0747(9) Uani 1 4 d . . .
C100 C 0.60326(11) 0.08928(10) 0.79131(6) 0.0289(4) Uani 1 4 d . . .
H3 H 0.25195 0.35141 0.57989 0.0424 Uiso 1 4 calc R . .
H4 H 0.33861 0.30499 0.52844 0.0458 Uiso 1 4 calc R . .
H5 H 0.49344 0.28484 0.55006 0.0421 Uiso 1 4 calc R . .
H6 H 0.56562 0.30626 0.62475 0.0353 Uiso 1 4 calc R . .
H10A H 0.61274 0.06006 0.76441 0.0347 Uiso 1 4 calc R . .
H10B H 0.62963 0.05837 0.81818 0.0347 Uiso 1 4 calc R . .
H10C H 0.63259 0.14229 0.79228 0.0347 Uiso 1 4 calc R . .
H19A H 0.42665 0.33803 0.84556 0.0464 Uiso 1 4 calc R . .
H19B H 0.49946 0.40969 0.85138 0.0464 Uiso 1 4 calc R . .
H19C H 0.53263 0.31775 0.85238 0.0464 Uiso 1 4 calc R . .
H23 H 0.76677 0.34959 0.91088 0.0389 Uiso 1 4 calc R . .
H24 H 0.87591 0.29457 0.96688 0.0456 Uiso 1 4 calc R . .
H26 H 0.91497 0.11362 0.88187 0.0442 Uiso 1 4 calc R . .
H27 H 0.81254 0.17401 0.82511 0.0405 Uiso 1 4 calc R . .
H29A H 0.93303 0.20838 1.01973 0.1081 Uiso 1 4 calc R . .
H29B H 1.02109 0.24842 1.00601 0.1081 Uiso 1 4 calc R . .
H29C H 1.02776 0.16118 1.02914 0.1081 Uiso 1 4 calc R . .
H30A H 1.05564 0.09786 0.93717 0.0669 Uiso 1 4 calc R . .
H30B H 0.96901 0.04645 0.94419 0.0669 Uiso 1 4 calc R . .
H30C H 1.04717 0.067 0.98632 0.0669 Uiso 1 4 calc R . .
H32 H 0.25465 0.27786 0.75663 0.0376 Uiso 1 4 calc R . .
H33 H 0.1346 0.28338 0.79545 0.0420 Uiso 1 4 calc R . .
H35 H 0.22738 0.49729 0.84906 0.0440 Uiso 1 4 calc R . .
H36 H 0.34862 0.49032 0.81197 0.0406 Uiso 1 4 calc R . .
H38A H 0.00643 0.30744 0.82009 0.0703 Uiso 1 4 calc R . .
H38B H -0.01208 0.32562 0.86953 0.0703 Uiso 1 4 calc R . .
H38C H 0.07568 0.27521 0.86317 0.0703 Uiso 1 4 calc R . .
H39A H 0.16702 0.37559 0.91571 0.0698 Uiso 1 4 calc R . .
H39B H 0.07397 0.42102 0.91828 0.0698 Uiso 1 4 calc R . .
H39C H 0.15642 0.46981 0.90417 0.0698 Uiso 1 4 calc R . .
H40A H -0.02438 0.47056 0.84753 0.0606 Uiso 1 4 calc R . .
H40B H 0.00277 0.45251 0.79981 0.0606 Uiso 1 4 calc R . .
H40C H 0.0604 0.51587 0.83351 0.0606 Uiso 1 4 calc R . .
H42 H 0.66368 0.44114 0.69083 0.0414 Uiso 1 4 calc R . .
H43 H 0.80288 0.42136 0.66939 0.0495 Uiso 1 4 calc R . .
H45 H 0.79256 0.18485 0.69917 0.0433 Uiso 1 4 calc R . .
H46 H 0.65418 0.20434 0.72088 0.0372 Uiso 1 4 calc R . .
H48A H 0.87384 0.314 0.60434 0.1691 Uiso 1 4 calc R . .
H48B H 0.97957 0.32605 0.62414 0.1691 Uiso 1 4 calc R . .
H48C H 0.90757 0.39128 0.63461 0.1691 Uiso 1 4 calc R . .
H49A H 0.95706 0.37928 0.71576 0.2056 Uiso 1 4 calc R . .
H49B H 1.03598 0.33437 0.6963 0.2056 Uiso 1 4 calc R . .
H49C H 0.98935 0.29101 0.73344 0.2056 Uiso 1 4 calc R . .
H50A H 1.00302 0.20237 0.66947 0.2013 Uiso 1 4 calc R . .
H50B H 0.90226 0.17289 0.64888 0.2013 Uiso 1 4 calc R . .
H50C H 0.93354 0.18205 0.70214 0.2013 Uiso 1 4 calc R . .
H53 H 0.13878 0.10397 0.88225 0.0519 Uiso 1 4 calc R . .
H54 H 0.00518 0.07492 0.83151 0.0605 Uiso 1 4 calc R . .
H55 H 0.00387 0.07096 0.75491 0.0520 Uiso 1 4 calc R . .
H56 H 0.13881 0.08587 0.72697 0.0390 Uiso 1 4 calc R . .
H72 H 0.64484 0.12948 0.63129 0.0370 Uiso 1 4 calc R . .
H73 H 0.65217 0.13396 0.55565 0.0387 Uiso 1 4 calc R . .
H75 H 0.38399 0.08025 0.52399 0.0409 Uiso 1 4 calc R . .
H76 H 0.37674 0.07737 0.59931 0.0403 Uiso 1 4 calc R . .
H78A H 0.65621 0.09226 0.48673 0.0530 Uiso 1 4 calc R . .
H78B H 0.6194 0.18234 0.47659 0.0530 Uiso 1 4 calc R . .
H78C H 0.59838 0.1146 0.43836 0.0530 Uiso 1 4 calc R . .
H79A H 0.39931 0.13977 0.45604 0.0533 Uiso 1 4 calc R . .
H79B H 0.41137 0.04373 0.45797 0.0533 Uiso 1 4 calc R . .
H79C H 0.45518 0.09561 0.42283 0.0533 Uiso 1 4 calc R . .
H81 H 0.61436 0.18719 0.86774 0.0328 Uiso 1 4 calc R . .
H82 H 0.70753 0.17008 0.937 0.0338 Uiso 1 4 calc R . .
H84 H 0.55537 -0.01864 0.9632 0.0323 Uiso 1 4 calc R . .
H85 H 0.46176 -0.00202 0.89353 0.0304 Uiso 1 4 calc R . .
H87A H 0.79406 -0.00464 0.98403 0.0880 Uiso 1 4 calc R . .
H87B H 0.83375 0.04233 1.02966 0.0880 Uiso 1 4 calc R . .
H87C H 0.81932 0.0891 0.9826 0.0880 Uiso 1 4 calc R . .
H88A H 0.74436 0.14848 1.05668 0.1181 Uiso 1 4 calc R . .
H88B H 0.64145 0.16366 1.03254 0.1181 Uiso 1 4 calc R . .
H88C H 0.72284 0.1916 1.00856 0.1181 Uiso 1 4 calc R . .
H89A H 0.70303 0.0099 1.0644 0.1426 Uiso 1 4 calc R . .
H89B H 0.67393 -0.04696 1.02138 0.1426 Uiso 1 4 calc R . .
H89C H 0.60338 0.01706 1.03459 0.1426 Uiso 1 4 calc R . .
H91 H 0.28335 0.21885 0.68569 0.0452 Uiso 1 4 calc R . .
H92 H 0.19496 0.21129 0.61461 0.0500 Uiso 1 4 calc R . .
H94 H 0.19405 -0.03103 0.62311 0.0350 Uiso 1 4 calc R . .
H95 H 0.28053 -0.02397 0.69486 0.0344 Uiso 1 4 calc R . .
H97A H 0.1342 0.14273 0.50165 0.0604 Uiso 1 4 calc R . .
H97B H 0.23345 0.12893 0.53086 0.0604 Uiso 1 4 calc R . .
H97C H 0.17015 0.19928 0.5441 0.0604 Uiso 1 4 calc R . .
H98A H -0.00311 0.10851 0.53388 0.0610 Uiso 1 4 calc R . .
H98B H 0.03351 0.16597 0.57584 0.0610 Uiso 1 4 calc R . .
H98C H 0.00896 0.07376 0.58397 0.0610 Uiso 1 4 calc R . .
H99A H 0.19002 -0.0152 0.53939 0.0897 Uiso 1 4 calc R . .
H99B H 0.08873 0.00056 0.51309 0.0897 Uiso 1 4 calc R . .
H99C H 0.10564 -0.03647 0.56279 0.0897 Uiso 1 4 calc R . .

loop_
_atom_site_aniso_label
_atom_site_aniso_U_11
_atom_site_aniso_U_22
_atom_site_aniso_U_33
_atom_site_aniso_U_12
_atom_site_aniso_U_13
_atom_site_aniso_U_23
N16 0.0421(9) 0.0577(11) 0.0537(11) 0.0200(8) 0.0116(8) 0.0062(9)
N18 0.0385(10) 0.0834(14) 0.0548(12) 0.0024(9) -0.0138(9) -0.0003(11)
N28 0.0382(9) 0.0542(10) 0.0497(11) -0.0019(8) -0.0138(8) 0.0157(8)
N66 0.0385(9) 0.0478(9) 0.0453(10) 0.0045(7) -0.0012(8) -0.0215(8)
N68 0.0415(9) 0.0872(14) 0.0344(10) 0.0031(9) 0.0093(8) -0.0221(9)
N77 0.0509(9) 0.0427(9) 0.0235(8) -0.0029(7) 0.0146(7) -0.0002(6)
C1 0.0280(8) 0.0226(7) 0.0282(9) -0.0038(6) 0.0013(7) 0.0027(6)
C2 0.0340(9) 0.0232(8) 0.0251(9) -0.0039(6) 0.0012(7) 0.0026(6)
C3 0.0408(10) 0.0331(9) 0.0282(10) -0.0046(7) -0.0040(8) 0.0019(7)
C4 0.0550(12) 0.0355(9) 0.0205(9) -0.0043(8) -0.0022(8) -0.0005(7)
C5 0.0538(11) 0.0288(8) 0.0229(9) 0.0002(8) 0.0078(8) -0.0009(7)
C6 0.0403(9) 0.0256(8) 0.0223(9) 0.0018(7) 0.0057(7) 0.0015(6)
C7 0.0328(8) 0.0202(7) 0.0218(8) -0.0019(6) 0.0028(7) 0.0019(6)
C8 0.0301(8) 0.0207(7) 0.0204(8) -0.0004(6) 0.0053(6) 0.0012(6)
C9 0.0289(8) 0.0211(7) 0.0226(8) 0.0000(6) 0.0050(7) 0.0008(6)
C10 0.0293(8) 0.0251(8) 0.0217(8) -0.0003(6) 0.0030(7) 0.0006(6)
C11 0.0316(9) 0.0298(8) 0.0234(9) 0.0027(7) 0.0058(7) -0.0000(6)
C12 0.0305(8) 0.0251(8) 0.0253(9) 0.0011(6) 0.0071(7) 0.0001(6)
C13 0.0264(8) 0.0222(7) 0.0246(9) -0.0007(6) 0.0034(6) 0.0003(6)
C14 0.0262(8) 0.0316(8) 0.0336(10) -0.0035(7) 0.0016(7) 0.0038(7)
C15 0.0245(8) 0.0402(10) 0.0432(11) 0.0038(7) 0.0035(8) 0.0077(8)
C17 0.0301(9) 0.0464(11) 0.0445(12) -0.0010(8) -0.0017(9) 0.0027(9)
C19 0.0399(10) 0.0533(11) 0.0233(10) 0.0098(8) 0.0074(8) 0.0026(8)
C20 0.0310(8) 0.0272(8) 0.0218(8) -0.0006(6) 0.0049(7) 0.0002(6)
C21 0.0300(8) 0.0270(8) 0.0241(9) -0.0033(6) 0.0053(7) 0.0027(6)
C22 0.0239(8) 0.0309(8) 0.0256(9) -0.0048(6) 0.0025(6) 0.0051(7)
C23 0.0377(9) 0.0267(8) 0.0306(10) -0.0066(7) 0.0007(8) 0.0034(7)
C24 0.0444(10) 0.0335(9) 0.0310(10) -0.0137(8) -0.0064(8) 0.0048(7)
C25 0.0227(8) 0.0432(10) 0.0405(11) -0.0079(7) -0.0022(7) 0.0150(8)
C26 0.0282(9) 0.0462(10) 0.0382(11) 0.0082(8) 0.0116(8) 0.0089(8)
C27 0.0304(9) 0.0437(10) 0.0287(10) 0.0024(7) 0.0098(7) 0.0041(8)
C29 0.112(2) 0.0577(15) 0.0703(19) -0.0053(15) -0.0623(19) 0.0061(13)
C30 0.0314(10) 0.0740(15) 0.0611(15) 0.0143(10) 0.0064(10) 0.0302(12)
C31 0.0304(8) 0.0303(8) 0.0254(9) 0.0042(7) 0.0072(7) 0.0018(7)
C32 0.0361(9) 0.0278(8) 0.0319(10) 0.0024(7) 0.0110(7) -0.0010(7)
C33 0.0365(9) 0.0314(9) 0.0397(11) -0.0011(7) 0.0136(8) 0.0021(7)
C34 0.0369(10) 0.0361(9) 0.0345(10) 0.0075(7) 0.0129(8) 0.0056(8)
C35 0.0414(10) 0.0347(9) 0.0360(10) 0.0056(8) 0.0127(8) -0.0058(8)
C36 0.0356(9) 0.0324(9) 0.0345(10) -0.0006(7) 0.0089(8) -0.0038(7)
C37 0.0413(10) 0.0458(11) 0.0419(12) 0.0102(8) 0.0194(9) 0.0066(9)
C38 0.0535(13) 0.0599(14) 0.0729(17) 0.0020(11) 0.0390(12) 0.0074(12)
C39 0.0564(13) 0.0837(17) 0.0394(13) 0.0179(12) 0.0217(11) 0.0070(11)
C40 0.0445(11) 0.0600(13) 0.0503(13) 0.0169(10) 0.0177(10) 0.0078(10)
C41 0.0279(8) 0.0274(8) 0.0189(8) -0.0003(6) 0.0028(6) -0.0008(6)
C42 0.0403(10) 0.0276(8) 0.0385(11) -0.0004(7) 0.0146(8) 0.0015(7)
C43 0.0428(11) 0.0412(10) 0.0444(12) -0.0084(8) 0.0202(9) 0.0018(9)
C44 0.0349(10) 0.0508(11) 0.0309(10) -0.0002(8) 0.0097(8) -0.0048(8)
C45 0.0366(9) 0.0370(9) 0.0355(10) 0.0086(8) 0.0091(8) -0.0012(8)
C46 0.0352(9) 0.0270(8) 0.0315(9) 0.0014(7) 0.0080(7) 0.0031(7)
C47 0.0432(12) 0.0749(16) 0.0567(15) 0.0067(11) 0.0252(11) -0.0049(12)
C48 0.066(2) 0.255(6) 0.121(3) 0.053(3) 0.066(2) 0.092(4)
C49 0.0389(16) 0.377(10) 0.096(3) 0.017(3) 0.0056(17) -0.073(4)
C50 0.113(3) 0.134(4) 0.295(8) 0.052(3) 0.139(5) 0.053(4)
C51 0.0271(8) 0.0254(7) 0.0206(8) -0.0013(6) 0.0040(6) 0.0018(6)
C52 0.0257(8) 0.0361(9) 0.0247(9) -0.0020(7) 0.0065(7) -0.0045(7)
C53 0.0334(10) 0.0679(13) 0.0308(10) -0.0101(9) 0.0125(8) -0.0146(9)
C54 0.0281(10) 0.0829(16) 0.0432(12) -0.0091(10) 0.0141(9) -0.0221(11)
C55 0.0260(9) 0.0646(13) 0.0385(11) -0.0022(8) 0.0036(8) -0.0165(9)
C56 0.0277(8) 0.0421(10) 0.0267(9) 0.0006(7) 0.0024(7) -0.0079(7)
C57 0.0265(8) 0.0265(8) 0.0238(9) -0.0000(6) 0.0050(7) -0.0027(6)
C58 0.0255(8) 0.0204(7) 0.0219(8) -0.0003(6) 0.0035(6) -0.0003(6)
C59 0.0286(8) 0.0199(7) 0.0195(8) -0.0015(6) 0.0041(6) 0.0001(6)
C60 0.0288(8) 0.0233(7) 0.0205(8) -0.0021(6) 0.0061(6) -0.0002(6)
C61 0.0265(8) 0.0218(7) 0.0220(8) -0.0010(6) 0.0057(6) 0.0010(6)
C62 0.0253(8) 0.0193(7) 0.0212(8) -0.0020(6) 0.0034(6) 0.0012(6)
C63 0.0256(8) 0.0208(7) 0.0185(8) -0.0019(6) 0.0045(6) 0.0003(6)
C64 0.0296(8) 0.0305(8) 0.0217(8) 0.0007(6) 0.0050(7) -0.0012(6)
C65 0.0352(9) 0.0308(8) 0.0251(9) 0.0019(7) 0.0057(7) -0.0061(7)
C67 0.0338(9) 0.0512(11) 0.0236(9) 0.0011(8) 0.0032(8) -0.0098(8)
C69 0.0273(8) 0.0310(8) 0.0247(9) -0.0019(6) 0.0050(7) -0.0003(7)
C70 0.0317(9) 0.0316(8) 0.0255(10) -0.0008(7) 0.0085(7) -0.0009(7)
C71 0.0365(9) 0.0301(8) 0.0244(9) 0.0000(7) 0.0107(7) -0.0009(7)
C72 0.0332(9) 0.0322(9) 0.0285(9) -0.0010(7) 0.0094(7) -0.0017(7)
C73 0.0364(9) 0.0328(9) 0.0311(10) -0.0016(7) 0.0158(8) -0.0001(7)
C74 0.0443(10) 0.0265(8) 0.0245(9) 0.0005(7) 0.0117(8) -0.0005(7)
C75 0.0361(9) 0.0403(10) 0.0259(9) -0.0020(7) 0.0061(7) -0.0036(7)
C76 0.0347(9) 0.0404(10) 0.0278(10) -0.0026(7) 0.0112(7) -0.0024(7)
C78 0.0550(12) 0.0515(11) 0.0310(11) -0.0008(9) 0.0209(9) 0.0010(9)
C79 0.0606(13) 0.0482(11) 0.0239(10) -0.0047(9) 0.0066(9) 0.0004(8)
C80 0.0238(8) 0.0257(8) 0.0198(8) 0.0007(6) 0.0044(6) 0.0006(6)
C81 0.0284(8) 0.0289(8) 0.0250(9) -0.0045(6) 0.0056(7) 0.0057(6)
C82 0.0253(8) 0.0325(8) 0.0256(9) -0.0057(6) 0.0022(7) 0.0031(7)
C83 0.0240(8) 0.0310(8) 0.0249(9) 0.0025(6) 0.0048(7) 0.0042(7)
C84 0.0292(8) 0.0267(8) 0.0245(9) -0.0013(6) 0.0039(7) 0.0066(6)
C85 0.0267(8) 0.0234(7) 0.0260(9) -0.0021(6) 0.0050(6) 0.0014(6)
C86 0.0250(8) 0.0436(10) 0.0234(9) -0.0007(7) 0.0008(7) 0.0078(7)
C87 0.0353(11) 0.137(3) 0.0443(14) 0.0272(14) -0.0021(10) 0.0121(15)
C88 0.122(3) 0.109(2) 0.0445(15) 0.066(2) -0.0379(17) -0.0309(16)
C89 0.097(2) 0.183(4) 0.0554(17) -0.084(3) -0.0418(17) 0.074(2)
C90 0.0274(8) 0.0259(8) 0.0189(8) -0.0007(6) 0.0054(6) -0.0005(6)
C91 0.0594(12) 0.0236(8) 0.0253(9) -0.0063(8) -0.0046(8) -0.0004(7)
C92 0.0663(13) 0.0260(9) 0.0264(10) 0.0004(8) -0.0081(9) 0.0031(7)
C93 0.0317(9) 0.0307(8) 0.0231(9) 0.0007(7) 0.0014(7) -0.0026(7)
C94 0.0335(9) 0.0260(8) 0.0271(9) -0.0027(7) 0.0034(7) -0.0047(7)
C95 0.0357(9) 0.0246(8) 0.0250(9) 0.0013(6) 0.0040(7) -0.0002(6)
C96 0.0417(10) 0.0367(9) 0.0260(10) 0.0010(8) -0.0080(8) -0.0022(7)
C97 0.0414(11) 0.0859(16) 0.0215(10) -0.0095(11) 0.0006(8) 0.0028(10)
C98 0.0371(11) 0.0701(14) 0.0410(12) -0.0084(10) -0.0039(9) 0.0117(10)
C99 0.112(2) 0.0554(14) 0.0383(13) 0.0221(14) -0.0330(14) -0.0183(11)
C100 0.0267(8) 0.0340(9) 0.0268(9) 0.0001(6) 0.0069(7) -0.0005(7)

loop_
_atom_type_symbol
_atom_type_description
_atom_type_scat_dispersion_real
_atom_type_scat_dispersion_imag
_atom_type_scat_source
C C 0.0181 0.0091
;
International Tables for Crystallography
(Vol. C, Tables 4.2.6.8 and 6.1.1.4)
;
H H 0.0000 0.0000
;
International Tables for Crystallography
(Vol. C, Table 6.1.1.4)
;
N N 0.0311 0.0180
;
International Tables for Crystallography
(Vol. C, Tables 4.2.6.8 and 6.1.1.4)
;

loop_
_geom_angle_atom_site_label_1
_geom_angle_atom_site_label_2
_geom_angle_atom_site_label_3
_geom_angle
_geom_angle_publ_flag
_geom_angle_site_symmetry_1
_geom_angle_site_symmetry_2
_geom_angle_site_symmetry_3
C25 N28 C29 120.5(2) yes . . .
C25 N28 C30 121.40(18) yes . . .
C29 N28 C30 117.98(19) yes . . .
C74 N77 C78 120.72(16) yes . . .
C74 N77 C79 119.97(18) yes . . .
C78 N77 C79 118.42(16) yes . . .
C2 C1 C13 106.38(14) yes . . .
C2 C1 C14 123.65(15) yes . . .
C13 C1 C14 129.60(17) yes . . .
C1 C2 C3 131.97(16) yes . . .
C1 C2 C7 108.36(14) yes . . .
C3 C2 C7 119.66(17) yes . . .
C2 C3 C4 119.05(17) yes . . .
C3 C4 C5 121.00(16) yes . . .
C4 C5 C6 120.84(19) yes . . .
C5 C6 C7 118.64(16) yes . . .
C2 C7 C6 120.78(14) yes . . .
C2 C7 C8 108.23(15) yes . . .
C6 C7 C8 130.87(15) yes . . .
C7 C8 C9 129.43(16) yes . . .
C7 C8 C13 108.84(13) yes . . .
C9 C8 C13 121.52(15) yes . . .
C8 C9 C10 117.54(15) yes . . .
C8 C9 C41 123.44(14) yes . . .
C10 C9 C41 119.02(13) yes . . .
C9 C10 C11 121.82(14) yes . . .
C9 C10 C20 118.99(16) yes . . .
C11 C10 C20 119.07(15) yes . . .
C10 C11 C12 120.10(16) yes . . .
C10 C11 C19 118.91(14) yes . . .
C12 C11 C19 120.96(16) yes . . .
C11 C12 C13 118.31(16) yes . . .
C11 C12 C31 117.04(16) yes . . .
C13 C12 C31 124.35(14) yes . . .
C1 C13 C8 107.21(15) yes . . .
C1 C13 C12 132.16(16) yes . . .
C8 C13 C12 120.50(14) yes . . .
C1 C14 C15 128.96(16) yes . . .
C1 C14 C17 121.52(17) yes . . .
C15 C14 C17 109.16(15) yes . . .
N16 C15 C14 168.3(2) yes . . .
N18 C17 C14 176.2(2) yes . . .
C10 C20 C21 174.11(19) yes . . .
C20 C21 C22 174.86(19) yes . . .
C21 C22 C23 121.03(16) yes . . .
C21 C22 C27 121.10(16) yes . . .
C23 C22 C27 117.64(15) yes . . .
C22 C23 C24 121.74(16) yes . . .
C23 C24 C25 120.75(17) yes . . .
N28 C25 C24 121.24(18) yes . . .
N28 C25 C26 121.43(18) yes . . .
C24 C25 C26 117.30(16) yes . . .
C25 C26 C27 121.29(18) yes . . .
C22 C27 C26 121.21(17) yes . . .
C12 C31 C32 120.40(16) yes . . .
C12 C31 C36 121.55(15) yes . . .
C32 C31 C36 117.72(17) yes . . .
C31 C32 C33 121.25(17) yes . . .
C32 C33 C34 121.11(17) yes . . .
C33 C34 C35 117.19(19) yes . . .
C33 C34 C37 122.63(17) yes . . .
C35 C34 C37 120.17(17) yes . . .
C34 C35 C36 121.81(18) yes . . .
C31 C36 C35 120.91(17) yes . . .
C34 C37 C38 112.65(18) yes . . .
C34 C37 C39 109.98(17) yes . . .
C34 C37 C40 108.33(17) yes . . .
C38 C37 C39 107.6(2) yes . . .
C38 C37 C40 109.42(18) yes . . .
C39 C37 C40 108.81(19) yes . . .
C9 C41 C42 120.45(15) yes . . .
C9 C41 C46 121.60(15) yes . . .
C42 C41 C46 117.87(17) yes . . .
C41 C42 C43 120.84(17) yes . . .
C42 C43 C44 121.57(19) yes . . .
C43 C44 C45 117.01(19) yes . . .
C43 C44 C47 121.04(19) yes . . .
C45 C44 C47 121.90(19) yes . . .
C44 C45 C46 121.71(17) yes . . .
C41 C46 C45 121.00(16) yes . . .
C44 C47 C48 112.3(2) yes . . .
C44 C47 C49 108.4(2) yes . . .
C44 C47 C50 113.7(3) yes . . .
C48 C47 C49 104.0(3) yes . . .
C48 C47 C50 116.9(4) yes . . .
C49 C47 C50 100.0(4) yes . . .
C52 C51 C63 105.81(13) yes . . .
C52 C51 C64 122.77(16) yes . . .
C63 C51 C64 130.58(15) yes . . .
C51 C52 C53 130.65(17) yes . . .
C51 C52 C57 108.72(15) yes . . .
C53 C52 C57 120.59(15) yes . . .
C52 C53 C54 118.6(2) yes . . .
C53 C54 C55 121.0(2) yes . . .
C54 C55 C56 120.96(17) yes . . .
C55 C56 C57 118.56(17) yes . . .
C52 C57 C56 120.22(17) yes . . .
C52 C57 C58 108.00(13) yes . . .
C56 C57 C58 131.65(17) yes . . .
C57 C58 C59 129.89(14) yes . . .
C57 C58 C63 108.72(14) yes . . .
C59 C58 C63 121.35(15) yes . . .
C58 C59 C60 118.20(13) yes . . .
C58 C59 C90 122.77(15) yes . . .
C60 C59 C90 119.02(15) yes . . .
C59 C60 C61 121.09(15) yes . . .
C59 C60 C69 117.31(13) yes . . .
C61 C60 C69 121.57(15) yes . . .
C60 C61 C62 119.98(15) yes . . .
C60 C61 C100 117.94(15) yes . . .
C62 C61 C100 122.04(13) yes . . .
C61 C62 C63 118.66(13) yes . . .
C61 C62 C80 119.53(14) yes . . .
C63 C62 C80 121.59(14) yes . . .
C51 C63 C58 107.22(13) yes . . .
C51 C63 C62 132.64(13) yes . . .
C58 C63 C62 120.14(15) yes . . .
C51 C64 C65 129.23(17) yes . . .
C51 C64 C67 122.20(15) yes . . .
C65 C64 C67 108.47(15) yes . . .
N66 C65 C64 167.5(2) yes . . .
N68 C67 C64 174.64(19) yes . . .
C60 C69 C70 171.94(17) yes . . .
C69 C70 C71 172.25(18) yes . . .
C70 C71 C72 123.99(15) yes . . .
C70 C71 C76 118.46(17) yes . . .
C72 C71 C76 117.50(17) yes . . .
C71 C72 C73 121.03(15) yes . . .
C72 C73 C74 121.52(18) yes . . .
N77 C74 C73 122.52(18) yes . . .
N77 C74 C75 120.40(16) yes . . .
C73 C74 C75 117.07(17) yes . . .
C74 C75 C76 121.24(16) yes . . .
C71 C76 C75 121.61(19) yes . . .
C62 C80 C81 121.27(14) yes . . .
C62 C80 C85 120.63(13) yes . . .
C81 C80 C85 118.06(13) yes . . .
C80 C81 C82 120.66(16) yes . . .
C81 C82 C83 121.60(15) yes . . .
C82 C83 C84 117.36(15) yes . . .
C82 C83 C86 119.58(14) yes . . .
C84 C83 C86 123.04(16) yes . . .
C83 C84 C85 121.30(16) yes . . .
C80 C85 C84 120.95(14) yes . . .
C83 C86 C87 109.34(17) yes . . .
C83 C86 C88 108.53(17) yes . . .
C83 C86 C89 112.07(17) yes . . .
C87 C86 C88 109.2(2) yes . . .
C87 C86 C89 108.6(2) yes . . .
C88 C86 C89 109.0(2) yes . . .
C59 C90 C91 120.99(14) yes . . .
C59 C90 C95 121.11(14) yes . . .
C91 C90 C95 117.89(14) yes . . .
C90 C91 C92 120.90(15) yes . . .
C91 C92 C93 121.80(16) yes . . .
C92 C93 C94 116.75(15) yes . . .
C92 C93 C96 120.43(15) yes . . .
C94 C93 C96 122.82(15) yes . . .
C93 C94 C95 121.85(15) yes . . .
C90 C95 C94 120.77(15) yes . . .
C93 C96 C97 110.33(15) yes . . .
C93 C96 C98 107.83(16) yes . . .
C93 C96 C99 111.77(16) yes . . .
C97 C96 C98 109.33(17) yes . . .
C97 C96 C99 109.93(19) yes . . .
C98 C96 C99 107.57(19) yes . . .
C2 C3 H3 120.493 no . . .
C4 C3 H3 120.453 no . . .
C3 C4 H4 119.488 no . . .
C5 C4 H4 119.513 no . . .
C4 C5 H5 119.572 no . . .
C6 C5 H5 119.583 no . . .
C5 C6 H6 120.669 no . . .
C7 C6 H6 120.691 no . . .
C11 C19 H19A 109.471 no . . .
C11 C19 H19B 109.477 no . . .
C11 C19 H19C 109.487 no . . .
H19A C19 H19B 109.458 no . . .
H19A C19 H19C 109.472 no . . .
H19B C19 H19C 109.463 no . . .
C22 C23 H23 119.125 no . . .
C24 C23 H23 119.135 no . . .
C23 C24 H24 119.616 no . . .
C25 C24 H24 119.632 no . . .
C25 C26 H26 119.351 no . . .
C27 C26 H26 119.355 no . . .
C22 C27 H27 119.389 no . . .
C26 C27 H27 119.397 no . . .
N28 C29 H29A 109.472 no . . .
N28 C29 H29B 109.466 no . . .
N28 C29 H29C 109.473 no . . .
H29A C29 H29B 109.479 no . . .
H29A C29 H29C 109.472 no . . .
H29B C29 H29C 109.466 no . . .
N28 C30 H30A 109.475 no . . .
N28 C30 H30B 109.463 no . . .
N28 C30 H30C 109.471 no . . .
H30A C30 H30B 109.476 no . . .
H30A C30 H30C 109.480 no . . .
H30B C30 H30C 109.463 no . . .
C31 C32 H32 119.386 no . . .
C33 C32 H32 119.364 no . . .
C32 C33 H33 119.454 no . . .
C34 C33 H33 119.440 no . . .
C34 C35 H35 119.091 no . . .
C36 C35 H35 119.100 no . . .
C31 C36 H36 119.549 no . . .
C35 C36 H36 119.545 no . . .
C37 C38 H38A 109.467 no . . .
C37 C38 H38B 109.474 no . . .
C37 C38 H38C 109.480 no . . .
H38A C38 H38B 109.482 no . . .
H38A C38 H38C 109.462 no . . .
H38B C38 H38C 109.463 no . . .
C37 C39 H39A 109.488 no . . .
C37 C39 H39B 109.474 no . . .
C37 C39 H39C 109.470 no . . .
H39A C39 H39B 109.457 no . . .
H39A C39 H39C 109.469 no . . .
H39B C39 H39C 109.469 no . . .
C37 C40 H40A 109.481 no . . .
C37 C40 H40B 109.472 no . . .
C37 C40 H40C 109.462 no . . .
H40A C40 H40B 109.466 no . . .
H40A C40 H40C 109.474 no . . .
H40B C40 H40C 109.472 no . . .
C41 C42 H42 119.577 no . . .
C43 C42 H42 119.586 no . . .
C42 C43 H43 119.206 no . . .
C44 C43 H43 119.225 no . . .
C44 C45 H45 119.143 no . . .
C46 C45 H45 119.150 no . . .
C41 C46 H46 119.497 no . . .
C45 C46 H46 119.504 no . . .
C47 C48 H48A 109.464 no . . .
C47 C48 H48B 109.462 no . . .
C47 C48 H48C 109.469 no . . .
H48A C48 H48B 109.480 no . . .
H48A C48 H48C 109.477 no . . .
H48B C48 H48C 109.475 no . . .
C47 C49 H49A 109.465 no . . .
C47 C49 H49B 109.480 no . . .
C47 C49 H49C 109.476 no . . .
H49A C49 H49B 109.464 no . . .
H49A C49 H49C 109.462 no . . .
H49B C49 H49C 109.480 no . . .
C47 C50 H50A 109.468 no . . .
C47 C50 H50B 109.467 no . . .
C47 C50 H50C 109.480 no . . .
H50A C50 H50B 109.469 no . . .
H50A C50 H50C 109.465 no . . .
H50B C50 H50C 109.478 no . . .
C52 C53 H53 120.709 no . . .
C54 C53 H53 120.721 no . . .
C53 C54 H54 119.509 no . . .
C55 C54 H54 119.510 no . . .
C54 C55 H55 119.509 no . . .
C56 C55 H55 119.530 no . . .
C55 C56 H56 120.714 no . . .
C57 C56 H56 120.730 no . . .
C71 C72 H72 119.480 no . . .
C73 C72 H72 119.486 no . . .
C72 C73 H73 119.231 no . . .
C74 C73 H73 119.246 no . . .
C74 C75 H75 119.384 no . . .
C76 C75 H75 119.380 no . . .
C71 C76 H76 119.194 no . . .
C75 C76 H76 119.194 no . . .
N77 C78 H78A 109.476 no . . .
N77 C78 H78B 109.468 no . . .
N77 C78 H78C 109.469 no . . .
H78A C78 H78B 109.479 no . . .
H78A C78 H78C 109.462 no . . .
H78B C78 H78C 109.473 no . . .
N77 C79 H79A 109.475 no . . .
N77 C79 H79B 109.470 no . . .
N77 C79 H79C 109.465 no . . .
H79A C79 H79B 109.482 no . . .
H79A C79 H79C 109.472 no . . .
H79B C79 H79C 109.464 no . . .
C80 C81 H81 119.675 no . . .
C82 C81 H81 119.665 no . . .
C81 C82 H82 119.193 no . . .
C83 C82 H82 119.202 no . . .
C83 C84 H84 119.363 no . . .
C85 C84 H84 119.335 no . . .
C80 C85 H85 119.518 no . . .
C84 C85 H85 119.537 no . . .
C86 C87 H87A 109.478 no . . .
C86 C87 H87B 109.473 no . . .
C86 C87 H87C 109.465 no . . .
H87A C87 H87B 109.482 no . . .
H87A C87 H87C 109.458 no . . .
H87B C87 H87C 109.471 no . . .
C86 C88 H88A 109.478 no . . .
C86 C88 H88B 109.467 no . . .
C86 C88 H88C 109.475 no . . .
H88A C88 H88B 109.472 no . . .
H88A C88 H88C 109.465 no . . .
H88B C88 H88C 109.469 no . . .
C86 C89 H89A 109.476 no . . .
C86 C89 H89B 109.477 no . . .
C86 C89 H89C 109.467 no . . .
H89A C89 H89B 109.478 no . . .
H89A C89 H89C 109.464 no . . .
H89B C89 H89C 109.465 no . . .
C90 C91 H91 119.565 no . . .
C92 C91 H91 119.537 no . . .
C91 C92 H92 119.111 no . . .
C93 C92 H92 119.094 no . . .
C93 C94 H94 119.061 no . . .
C95 C94 H94 119.088 no . . .
C90 C95 H95 119.604 no . . .
C94 C95 H95 119.629 no . . .
C96 C97 H97A 109.463 no . . .
C96 C97 H97B 109.477 no . . .
C96 C97 H97C 109.473 no . . .
H97A C97 H97B 109.472 no . . .
H97A C97 H97C 109.472 no . . .
H97B C97 H97C 109.471 no . . .
C96 C98 H98A 109.463 no . . .
C96 C98 H98B 109.470 no . . .
C96 C98 H98C 109.471 no . . .
H98A C98 H98B 109.465 no . . .
H98A C98 H98C 109.468 no . . .
H98B C98 H98C 109.490 no . . .
C96 C99 H99A 109.462 no . . .
C96 C99 H99B 109.471 no . . .
C96 C99 H99C 109.467 no . . .
H99A C99 H99B 109.468 no . . .
H99A C99 H99C 109.473 no . . .
H99B C99 H99C 109.486 no . . .
C61 C100 H10A 109.467 no . . .
C61 C100 H10B 109.472 no . . .
C61 C100 H10C 109.477 no . . .
H10A C100 H10B 109.463 no . . .
H10A C100 H10C 109.482 no . . .
H10B C100 H10C 109.468 no . . .

loop_
_geom_bond_atom_site_label_1
_geom_bond_atom_site_label_2
_geom_bond_distance
_geom_bond_publ_flag
_geom_bond_site_symmetry_1
_geom_bond_site_symmetry_2
N16 C15 1.155(3) yes . .
N18 C17 1.147(3) yes . .
N28 C25 1.371(2) yes . .
N28 C29 1.430(3) yes . .
N28 C30 1.441(3) yes . .
N66 C65 1.148(2) yes . .
N68 C67 1.149(3) yes . .
N77 C74 1.370(2) yes . .
N77 C78 1.447(3) yes . .
N77 C79 1.451(3) yes . .
C1 C2 1.483(3) yes . .
C1 C13 1.482(2) yes . .
C1 C14 1.372(2) yes . .
C2 C3 1.396(2) yes . .
C2 C7 1.406(2) yes . .
C3 C4 1.387(3) yes . .
C4 C5 1.380(3) yes . .
C5 C6 1.392(2) yes . .
C6 C7 1.390(3) yes . .
C7 C8 1.475(2) yes . .
C8 C9 1.383(2) yes . .
C8 C13 1.423(2) yes . .
C9 C10 1.415(2) yes . .
C9 C41 1.492(2) yes . .
C10 C11 1.406(3) yes . .
C10 C20 1.435(2) yes . .
C11 C12 1.412(2) yes . .
C11 C19 1.503(3) yes . .
C12 C13 1.404(3) yes . .
C12 C31 1.491(3) yes . .
C14 C15 1.429(3) yes . .
C14 C17 1.441(2) yes . .
C20 C21 1.204(2) yes . .
C21 C22 1.430(2) yes . .
C22 C23 1.392(2) yes . .
C22 C27 1.399(3) yes . .
C23 C24 1.381(2) yes . .
C24 C25 1.407(3) yes . .
C25 C26 1.408(3) yes . .
C26 C27 1.377(2) yes . .
C31 C32 1.385(2) yes . .
C31 C36 1.397(3) yes . .
C32 C33 1.395(3) yes . .
C33 C34 1.392(3) yes . .
C34 C35 1.394(3) yes . .
C34 C37 1.539(3) yes . .
C35 C36 1.380(3) yes . .
C37 C38 1.515(3) yes . .
C37 C39 1.538(3) yes . .
C37 C40 1.525(3) yes . .
C41 C42 1.386(3) yes . .
C41 C46 1.391(2) yes . .
C42 C43 1.390(3) yes . .
C43 C44 1.392(3) yes . .
C44 C45 1.389(3) yes . .
C44 C47 1.541(3) yes . .
C45 C46 1.383(3) yes . .
C47 C48 1.447(6) yes . .
C47 C49 1.532(5) yes . .
C47 C50 1.476(6) yes . .
C51 C52 1.482(2) yes . .
C51 C63 1.480(2) yes . .
C51 C64 1.366(2) yes . .
C52 C53 1.393(3) yes . .
C52 C57 1.401(3) yes . .
C53 C54 1.384(3) yes . .
C54 C55 1.380(3) yes . .
C55 C56 1.394(3) yes . .
C56 C57 1.389(2) yes . .
C57 C58 1.473(2) yes . .
C58 C59 1.377(2) yes . .
C58 C63 1.420(2) yes . .
C59 C60 1.416(2) yes . .
C59 C90 1.489(2) yes . .
C60 C61 1.412(2) yes . .
C60 C69 1.426(3) yes . .
C61 C62 1.406(2) yes . .
C61 C100 1.506(2) yes . .
C62 C63 1.406(2) yes . .
C62 C80 1.485(2) yes . .
C64 C65 1.434(2) yes . .
C64 C67 1.442(3) yes . .
C69 C70 1.210(3) yes . .
C70 C71 1.424(3) yes . .
C71 C72 1.401(3) yes . .
C71 C76 1.401(2) yes . .
C72 C73 1.382(3) yes . .
C73 C74 1.404(2) yes . .
C74 C75 1.409(3) yes . .
C75 C76 1.374(3) yes . .
C80 C81 1.397(2) yes . .
C80 C85 1.386(2) yes . .
C81 C82 1.377(2) yes . .
C82 C83 1.398(3) yes . .
C83 C84 1.388(2) yes . .
C83 C86 1.534(2) yes . .
C84 C85 1.389(2) yes . .
C86 C87 1.494(3) yes . .
C86 C88 1.510(4) yes . .
C86 C89 1.496(5) yes . .
C90 C91 1.387(2) yes . .
C90 C95 1.386(2) yes . .
C91 C92 1.381(2) yes . .
C92 C93 1.391(2) yes . .
C93 C94 1.386(2) yes . .
C93 C96 1.534(2) yes . .
C94 C95 1.385(2) yes . .
C96 C97 1.520(3) yes . .
C96 C98 1.537(3) yes . .
C96 C99 1.522(3) yes . .
C3 H3 0.950 no . .
C4 H4 0.950 no . .
C5 H5 0.950 no . .
C6 H6 0.950 no . .
C19 H19A 0.980 no . .
C19 H19B 0.980 no . .
C19 H19C 0.980 no . .
C23 H23 0.950 no . .
C24 H24 0.950 no . .
C26 H26 0.950 no . .
C27 H27 0.950 no . .
C29 H29A 0.980 no . .
C29 H29B 0.980 no . .
C29 H29C 0.980 no . .
C30 H30A 0.980 no . .
C30 H30B 0.980 no . .
C30 H30C 0.980 no . .
C32 H32 0.950 no . .
C33 H33 0.950 no . .
C35 H35 0.950 no . .
C36 H36 0.950 no . .
C38 H38A 0.980 no . .
C38 H38B 0.980 no . .
C38 H38C 0.980 no . .
C39 H39A 0.980 no . .
C39 H39B 0.980 no . .
C39 H39C 0.980 no . .
C40 H40A 0.980 no . .
C40 H40B 0.980 no . .
C40 H40C 0.980 no . .
C42 H42 0.950 no . .
C43 H43 0.950 no . .
C45 H45 0.950 no . .
C46 H46 0.950 no . .
C48 H48A 0.980 no . .
C48 H48B 0.980 no . .
C48 H48C 0.980 no . .
C49 H49A 0.980 no . .
C49 H49B 0.980 no . .
C49 H49C 0.980 no . .
C50 H50A 0.980 no . .
C50 H50B 0.980 no . .
C50 H50C 0.980 no . .
C53 H53 0.950 no . .
C54 H54 0.950 no . .
C55 H55 0.950 no . .
C56 H56 0.950 no . .
C72 H72 0.950 no . .
C73 H73 0.950 no . .
C75 H75 0.950 no . .
C76 H76 0.950 no . .
C78 H78A 0.980 no . .
C78 H78B 0.980 no . .
C78 H78C 0.980 no . .
C79 H79A 0.980 no . .
C79 H79B 0.980 no . .
C79 H79C 0.980 no . .
C81 H81 0.950 no . .
C82 H82 0.950 no . .
C84 H84 0.950 no . .
C85 H85 0.950 no . .
C87 H87A 0.980 no . .
C87 H87B 0.980 no . .
C87 H87C 0.980 no . .
C88 H88A 0.980 no . .
C88 H88B 0.980 no . .
C88 H88C 0.980 no . .
C89 H89A 0.980 no . .
C89 H89B 0.980 no . .
C89 H89C 0.980 no . .
C91 H91 0.950 no . .
C92 H92 0.950 no . .
C94 H94 0.950 no . .
C95 H95 0.950 no . .
C97 H97A 0.980 no . .
C97 H97B 0.980 no . .
C97 H97C 0.980 no . .
C98 H98A 0.980 no . .
C98 H98B 0.980 no . .
C98 H98C 0.980 no . .
C99 H99A 0.980 no . .
C99 H99B 0.980 no . .
C99 H99C 0.980 no . .
C100 H10A 0.980 no . .
C100 H10B 0.980 no . .
C100 H10C 0.980 no . .

loop_
_geom_contact_atom_site_label_1
_geom_contact_atom_site_label_2
_geom_contact_distance
_geom_contact_publ_flag
_geom_contact_site_symmetry_1
_geom_contact_site_symmetry_2
N16 C17 3.245(3) no . .
N16 C31 3.281(2) no . .
N16 C35 3.335(3) no . .
N16 C36 3.116(3) no . .
N18 C1 3.529(2) no . .
N18 C3 3.320(3) no . .
N18 C15 3.313(3) no . .
N66 C67 3.212(2) no . .
N66 C80 3.256(2) no . .
N66 C81 3.163(3) no . .
N66 C82 3.199(3) no . .
N66 C83 3.334(2) no . .
N66 C84 3.432(2) no . .
N66 C85 3.398(2) no . .
N68 C51 3.546(3) no . .
N68 C53 3.357(3) no . .
N68 C65 3.288(3) no . .
C1 C31 3.244(3) no . .
C1 C32 3.598(3) no . .
C2 C5 2.777(3) no . .
C2 C17 2.954(3) no . .
C3 C6 2.808(3) no . .
C3 C14 3.191(3) no . .
C3 C17 2.959(3) no . .
C4 C7 2.766(2) no . .
C6 C9 3.262(2) no . .
C6 C41 3.189(2) no . .
C6 C42 3.519(2) no . .
C7 C41 3.152(2) no . .
C8 C11 2.796(2) no . .
C8 C42 3.298(3) no . .
C8 C46 3.521(2) no . .
C9 C12 2.861(3) no . .
C9 C21 3.565(2) no . .
C10 C13 2.783(2) no . .
C10 C42 3.447(3) no . .
C10 C46 3.255(3) no . .
C11 C21 3.514(2) no . .
C11 C32 3.447(2) no . .
C11 C36 3.166(3) no . .
C12 C14 3.321(2) no . .
C12 C15 3.412(2) no . .
C13 C15 3.221(2) no . .
C13 C32 3.256(3) no . .
C14 C31 3.346(2) no . .
C14 C32 3.537(3) no . .
C15 C31 2.924(2) no . .
C15 C32 3.230(3) no . .
C15 C36 3.242(3) no . .
C19 C20 2.831(3) no . .
C19 C21 3.506(3) no . .
C19 C31 2.865(2) no . .
C19 C36 3.093(3) no . .
C20 C23 3.555(2) no . .
C20 C27 3.557(2) no . .
C20 C41 2.838(2) no . .
C20 C46 3.190(3) no . .
C22 C25 2.834(2) no . .
C23 C26 2.760(3) no . .
C24 C27 2.769(3) no . .
C24 C29 2.828(3) no . .
C26 C30 2.857(3) no . .
C31 C34 2.833(3) no . .
C32 C35 2.751(3) no . .
C33 C36 2.759(3) no . .
C33 C38 2.894(4) no . .
C33 C40 3.504(3) no . .
C35 C39 2.990(4) no . .
C35 C40 3.112(3) no . .
C41 C44 2.829(3) no . .
C42 C45 2.751(3) no . .
C43 C46 2.749(3) no . .
C43 C48 2.957(5) no . .
C43 C49 3.157(4) no . .
C45 C49 3.471(5) no . .
C45 C50 2.874(6) no . .
C51 C80 3.200(2) no . .
C51 C85 3.408(2) no . .
C52 C55 2.761(2) no . .
C52 C67 2.936(3) no . .
C53 C56 2.810(3) no . .
C53 C64 3.160(2) no . .
C53 C67 2.949(3) no . .
C54 C57 2.768(3) no . .
C56 C59 3.281(3) no . .
C56 C90 3.188(3) no . .
C56 C95 3.490(3) no . .
C57 C90 3.132(3) no . .
C58 C61 2.797(2) no . .
C58 C91 3.396(2) no . .
C58 C95 3.382(2) no . .
C59 C62 2.848(2) no . .
C59 C70 3.453(3) no . .
C60 C63 2.786(2) no . .
C60 C91 3.355(2) no . .
C60 C95 3.359(2) no . .
C61 C81 3.132(2) no . .
C61 C85 3.561(2) no . .
C62 C64 3.348(3) no . .
C62 C65 3.429(2) no . .
C63 C65 3.239(2) no . .
C63 C85 3.128(2) no . .
C64 C80 3.364(2) no . .
C64 C85 3.430(2) no . .
C65 C80 2.913(2) no . .
C65 C81 3.277(3) no . .
C65 C84 3.500(2) no . .
C65 C85 3.056(2) no . .
C69 C76 3.460(3) no . .
C69 C90 2.794(2) no . .
C69 C91 3.388(3) no . .
C69 C95 3.437(2) no . .
C69 C100 2.869(2) no . .
C70 C90 3.387(3) no . .
C71 C74 2.839(3) no . .
C72 C75 2.769(2) no . .
C73 C76 2.761(3) no . .
C73 C78 2.866(3) no . .
C75 C79 2.812(3) no . .
C80 C83 2.823(2) no . .
C80 C100 2.938(3) no . .
C81 C84 2.759(3) no . .
C81 C100 3.055(3) no . .
C82 C85 2.753(2) no . .
C82 C87 3.072(3) no . .
C82 C88 2.962(3) no . .
C84 C87 3.541(3) no . .
C84 C89 2.863(3) no . .
C90 C93 2.826(2) no . .
C91 C94 2.744(2) no . .
C92 C95 2.744(2) no . .
C92 C97 2.946(3) no . .
C92 C98 3.164(3) no . .
C94 C98 3.455(3) no . .
C94 C99 2.877(3) no . .
N18 C30 3.541(3) no . 2_656
N28 C87 3.507(4) no . .
N66 N77 3.252(2) no . 4_555
N66 C78 3.319(3) no . 4_555
N66 C79 3.238(3) no . 4_555
N68 C30 3.597(3) no . 1_455
N77 N66 3.252(2) no . 4_554
N77 C74 3.555(2) no . 3_656
N77 C75 3.436(3) no . 3_656
C6 C71 3.527(2) no . .
C6 C72 3.524(2) no . .
C15 C100 3.468(2) no . 2_656
C22 C81 3.520(2) no . .
C29 C98 3.599(4) no . 4_655
C30 N18 3.541(3) no . 2_646
C30 N68 3.597(3) no . 1_655
C64 C89 3.443(5) no . 3_657
C67 C89 3.505(5) no . 3_657
C71 C6 3.527(2) no . .
C72 C6 3.524(2) no . .
C74 N77 3.555(2) no . 3_656
C74 C79 3.399(3) no . 3_656
C75 N77 3.436(3) no . 3_656
C75 C79 3.565(3) no . 3_656
C78 N66 3.319(3) no . 4_554
C79 N66 3.238(3) no . 4_554
C79 C74 3.399(3) no . 3_656
C79 C75 3.565(3) no . 3_656
C81 C22 3.520(2) no . .
C87 N28 3.507(4) no . .
C89 C64 3.443(5) no . 3_657
C89 C67 3.505(5) no . 3_657
C98 C29 3.599(4) no . 4_454
C100 C15 3.468(2) no . 2_646
N16 H36 3.4021 no . .
N18 H3 2.5015 no . .
N28 H24 2.6115 no . .
N28 H26 2.6111 no . .
N66 H88B 3.2425 no . .
N68 H53 2.6220 no . .
N77 H73 2.6254 no . .
N77 H75 2.5929 no . .
C1 H3 2.8841 no . .
C1 H32 3.3597 no . .
C2 H4 3.2564 no . .
C2 H6 3.2910 no . .
C3 H5 3.2609 no . .
C4 H6 3.2689 no . .
C5 H3 3.2655 no . .
C6 H4 3.2631 no . .
C7 H3 3.2849 no . .
C7 H5 3.2510 no . .
C8 H6 2.8567 no . .
C8 H42 3.2245 no . .
C9 H6 3.0945 no . .
C9 H42 2.6519 no . .
C9 H46 2.6775 no . .
C10 H19A 3.2576 no . .
C10 H19B 2.9538 no . .
C10 H19C 2.5834 no . .
C10 H42 3.5473 no . .
C10 H46 3.2199 no . .
C11 H32 3.5900 no . .
C11 H36 3.1129 no . .
C12 H19A 2.6284 no . .
C12 H19B 2.9785 no . .
C12 H19C 3.2839 no . .
C12 H32 2.6485 no . .
C12 H36 2.6851 no . .
C13 H32 3.1120 no . .
C14 H3 3.0255 no . .
C14 H32 3.4806 no . .
C15 H32 3.5451 no . .
C15 H36 3.5724 no . .
C17 H3 2.3871 no . .
C19 H36 3.0348 no . .
C20 H19B 3.1728 no . .
C20 H19C 2.4313 no . .
C20 H23 3.5178 no . .
C20 H27 3.5254 no . .
C20 H46 3.1599 no . .
C21 H19C 2.8351 no . .
C21 H23 2.6231 no . .
C21 H27 2.6369 no . .
C21 H46 3.5743 no . .
C22 H24 3.2729 no . .
C22 H26 3.2697 no . .
C23 H27 3.2487 no . .
C24 H26 3.2651 no . .
C24 H29A 2.6862 no . .
C24 H29B 2.8596 no . .
C25 H23 3.2747 no . .
C25 H27 3.2785 no . .
C25 H29A 2.6468 no . .
C25 H29B 2.7127 no . .
C25 H29C 3.2315 no . .
C25 H30A 2.7445 no . .
C25 H30B 2.6620 no . .
C25 H30C 3.2451 no . .
C26 H24 3.2667 no . .
C26 H30A 2.9043 no . .
C26 H30B 2.7111 no . .
C27 H23 3.2483 no . .
C29 H24 2.4985 no . .
C29 H30A 3.0292 no . .
C29 H30B 3.1481 no . .
C29 H30C 2.4698 no . .
C30 H26 2.5234 no . .
C30 H29A 3.1416 no . .
C30 H29B 3.0390 no . .
C30 H29C 2.4637 no . .
C31 H19A 2.4606 no . .
C31 H19B 3.2092 no . .
C31 H33 3.2715 no . .
C31 H35 3.2663 no . .
C32 H19A 3.0783 no . .
C32 H36 3.2422 no . .
C33 H35 3.2389 no . .
C33 H38A 2.7798 no . .
C33 H38C 2.8187 no . .
C33 H40B 3.3639 no . .
C34 H32 3.2768 no . .
C34 H36 3.2741 no . .
C34 H38A 2.7634 no . .
C34 H38B 3.3792 no . .
C34 H38C 2.7096 no . .
C34 H39A 2.7005 no . .
C34 H39B 3.3667 no . .
C34 H39C 2.7129 no . .
C34 H40A 3.3379 no . .
C34 H40B 2.6679 no . .
C34 H40C 2.6582 no . .
C35 H19A 3.4218 no . .
C35 H33 3.2412 no . .
C35 H39A 3.1857 no . .
C35 H39C 2.7038 no . .
C35 H40B 3.4053 no . .
C35 H40C 2.8137 no . .
C36 H19A 2.6754 no . .
C36 H19B 3.0331 no . .
C36 H32 3.2427 no . .
C37 H33 2.7297 no . .
C37 H35 2.6766 no . .
C38 H33 2.5258 no . .
C38 H39A 2.6762 no . .
C38 H39B 2.6169 no . .
C38 H39C 3.3165 no . .
C38 H40A 2.6502 no . .
C38 H40B 2.6879 no . .
C38 H40C 3.3289 no . .
C39 H35 2.7578 no . .
C39 H38A 3.3203 no . .
C39 H38B 2.6014 no . .
C39 H38C 2.6807 no . .
C39 H40A 2.6707 no . .
C39 H40B 3.3428 no . .
C39 H40C 2.6731 no . .
C40 H35 3.0115 no . .
C40 H38A 2.6429 no . .
C40 H38B 2.6909 no . .
C40 H38C 3.3306 no . .
C40 H39A 3.3400 no . .
C40 H39B 2.6930 no . .
C40 H39C 2.6577 no . .
C41 H6 2.6034 no . .
C41 H43 3.2637 no . .
C41 H45 3.2634 no . .
C42 H6 2.8532 no . .
C42 H46 3.2395 no . .
C43 H6 3.4494 no . .
C43 H45 3.2336 no . .
C43 H48A 3.1449 no . .
C43 H48C 2.6544 no . .
C43 H49A 2.7728 no . .
C44 H42 3.2779 no . .
C44 H46 3.2703 no . .
C44 H48A 2.6842 no . .
C44 H48B 3.3284 no . .
C44 H48C 2.6555 no . .
C44 H49A 2.5555 no . .
C44 H49B 3.3286 no . .
C44 H49C 2.8031 no . .
C44 H50A 3.3590 no . .
C44 H50B 2.7879 no . .
C44 H50C 2.6582 no . .
C45 H6 3.5776 no . .
C45 H43 3.2336 no . .
C45 H49C 3.4275 no . .
C45 H50B 2.9226 no . .
C45 H50C 2.6412 no . .
C46 H6 3.0122 no . .
C46 H42 3.2405 no . .
C47 H43 2.6963 no . .
C47 H45 2.7091 no . .
C48 H43 2.6973 no . .
C48 H49A 2.6608 no . .
C48 H49B 2.4151 no . .
C48 H49C 3.1931 no . .
C48 H50A 2.6860 no . .
C48 H50B 2.7432 no . .
C48 H50C 3.3072 no . .
C49 H43 3.1011 no . .
C49 H48A 3.2259 no . .
C49 H48B 2.5164 no . .
C49 H48C 2.4984 no . .
C49 H50A 2.4161 no . .
C49 H50B 3.1919 no . .
C49 H50C 2.4898 no . .
C50 H45 2.4982 no . .
C50 H48A 2.7923 no . .
C50 H48B 2.6306 no . .
C50 H48C 3.3057 no . .
C50 H49A 3.1629 no . .
C50 H49B 2.6166 no . .
C50 H49C 2.3379 no . .
C51 H53 2.8598 no . .
C51 H85 3.1456 no . .
C52 H54 3.2466 no . .
C52 H56 3.2804 no . .
C53 H55 3.2565 no . .
C54 H56 3.2714 no . .
C55 H53 3.2637 no . .
C56 H54 3.2656 no . .
C57 H53 3.2870 no . .
C57 H55 3.2507 no . .
C58 H56 2.8697 no . .
C58 H91 3.4146 no . .
C58 H95 3.3885 no . .
C59 H56 3.1246 no . .
C59 H91 2.6607 no . .
C59 H95 2.6634 no . .
C60 H10A 2.5635 no . .
C60 H10B 3.2494 no . .
C60 H10C 2.9607 no . .
C60 H91 3.3834 no . .
C60 H95 3.3949 no . .
C61 H81 2.9925 no . .
C62 H10A 3.2938 no . .
C62 H10B 2.6525 no . .
C62 H10C 2.9803 no . .
C62 H81 2.6755 no . .
C62 H85 2.6498 no . .
C63 H85 2.9580 no . .
C64 H53 2.9957 no . .
C64 H85 3.3824 no . .
C65 H85 3.3891 no . .
C67 H53 2.4218 no . .
C69 H10A 2.4772 no . .
C69 H10C 3.1957 no . .
C69 H76 3.3535 no . .
C69 H91 3.5111 no . .
C69 H95 3.5973 no . .
C70 H10A 3.1242 no . .
C70 H72 2.6881 no . .
C70 H76 2.5781 no . .
C71 H73 3.2734 no . .
C71 H75 3.2728 no . .
C72 H76 3.2560 no . .
C73 H75 3.2616 no . .
C73 H78A 2.7126 no . .
C73 H78B 2.9223 no . .
C74 H72 3.2822 no . .
C74 H76 3.2757 no . .
C74 H78A 2.6594 no . .
C74 H78B 2.7350 no . .
C74 H78C 3.2437 no . .
C74 H79A 2.6836 no . .
C74 H79B 2.6928 no . .
C74 H79C 3.2427 no . .
C75 H73 3.2613 no . .
C75 H79A 2.7901 no . .
C75 H79B 2.7193 no . .
C75 H97B 3.0774 no . .
C76 H72 3.2578 no . .
C76 H97B 3.2682 no . .
C78 H73 2.5395 no . .
C78 H79A 3.0592 no . .
C78 H79B 3.1726 no . .
C78 H79C 2.4976 no . .
C79 H75 2.4631 no . .
C79 H78A 3.2060 no . .
C79 H78B 3.0136 no . .
C79 H78C 2.5096 no . .
C80 H10B 2.5631 no . .
C80 H10C 3.2672 no . .
C80 H82 3.2628 no . .
C80 H84 3.2650 no . .
C81 H10B 2.6388 no . .
C81 H10C 2.9969 no . .
C81 H85 3.2482 no . .
C82 H10B 3.5276 no . .
C82 H84 3.2423 no . .
C82 H87A 3.3386 no . .
C82 H87C 2.7789 no . .
C82 H88B 3.2332 no . .
C82 H88C 2.6122 no . .
C83 H81 3.2746 no . .
C83 H85 3.2702 no . .
C83 H87A 2.6455 no . .
C83 H87B 3.3239 no . .
C83 H87C 2.6594 no . .
C83 H88A 3.3247 no . .
C83 H88B 2.6810 no . .
C83 H88C 2.6216 no . .
C83 H89A 3.3520 no . .
C83 H89B 2.7605 no . .
C83 H89C 2.6520 no . .
C84 H82 3.2397 no . .
C84 H87A 3.4251 no . .
C84 H88B 3.5568 no . .
C84 H89B 2.8322 no . .
C84 H89C 2.6943 no . .
C85 H10B 3.3928 no . .
C85 H81 3.2476 no . .
C86 H82 2.6681 no . .
C86 H84 2.7292 no . .
C87 H82 2.9274 no . .
C87 H88A 2.6159 no . .
C87 H88B 3.2964 no . .
C87 H88C 2.6607 no . .
C87 H89A 2.6654 no . .
C87 H89B 2.5675 no . .
C87 H89C 3.2783 no . .
C88 H82 2.7791 no . .
C88 H87A 3.2999 no . .
C88 H87B 2.6517 no . .
C88 H87C 2.6167 no . .
C88 H89A 2.5767 no . .
C88 H89B 3.2958 no . .
C88 H89C 2.6910 no . .
C89 H84 2.4978 no . .
C89 H87A 2.6420 no . .
C89 H87B 2.5886 no . .
C89 H87C 3.2803 no . .
C89 H88A 2.6476 no . .
C89 H88B 2.6242 no . .
C89 H88C 3.2963 no . .
C90 H56 2.6148 no . .
C90 H76 3.4722 no . .
C90 H92 3.2569 no . .
C90 H94 3.2587 no . .
C91 H56 3.0392 no . .
C91 H76 3.3762 no . .
C91 H95 3.2371 no . .
C92 H56 3.5513 no . .
C92 H76 3.1246 no . .
C92 H94 3.2269 no . .
C92 H97B 3.1373 no . .
C92 H97C 2.6450 no . .
C92 H98B 2.8911 no . .
C92 H98C 3.4572 no . .
C93 H76 2.9311 no . .
C93 H91 3.2710 no . .
C93 H95 3.2713 no . .
C93 H97A 3.3536 no . .
C93 H97B 2.7035 no . .
C93 H97C 2.6851 no . .
C93 H98A 3.3360 no . .
C93 H98B 2.6680 no . .
C93 H98C 2.6541 no . .
C93 H99A 2.7591 no . .
C93 H99B 3.3694 no . .
C93 H99C 2.6873 no . .
C94 H56 3.3458 no . .
C94 H76 3.0284 no . .
C94 H92 3.2263 no . .
C94 H98C 3.2819 no . .
C94 H99A 2.9270 no . .
C94 H99C 2.6442 no . .
C95 H56 2.7826 no . .
C95 H76 3.2984 no . .
C95 H91 3.2368 no . .
C96 H92 2.6758 no . .
C96 H94 2.7184 no . .
C97 H75 3.4201 no . .
C97 H76 3.5469 no . .
C97 H92 2.6964 no . .
C97 H98A 2.6877 no . .
C97 H98B 2.6738 no . .
C97 H98C 3.3409 no . .
C97 H99A 2.6638 no . .
C97 H99B 2.6945 no . .
C97 H99C 3.3373 no . .
C98 H92 3.0928 no . .
C98 H94 3.5886 no . .
C98 H97A 2.6793 no . .
C98 H97B 3.3443 no . .
C98 H97C 2.6742 no . .
C98 H99A 3.3243 no . .
C98 H99B 2.6210 no . .
C98 H99C 2.6689 no . .
C99 H94 2.5085 no . .
C99 H97A 2.6603 no . .
C99 H97B 2.6973 no . .
C99 H97C 3.3375 no . .
C99 H98A 2.6361 no . .
C99 H98B 3.3219 no . .
C99 H98C 2.6606 no . .
C100 H81 2.8046 no . .
H3 H4 2.3364 no . .
H4 H5 2.3171 no . .
H5 H6 2.3452 no . .
H6 H42 3.1717 no . .
H6 H46 3.4123 no . .
H10B H81 2.6422 no . .
H10C H81 2.4652 no . .
H19A H32 3.5092 no . .
H19A H36 2.8846 no . .
H19B H36 2.7060 no . .
H23 H24 2.3135 no . .
H24 H29A 2.1957 no . .
H24 H29B 2.4023 no . .
H24 H29C 3.4675 no . .
H26 H27 2.3090 no . .
H26 H30A 2.4515 no . .
H26 H30B 2.2101 no . .
H26 H30C 3.4921 no . .
H29A H30C 3.1748 no . .
H29B H30A 3.3508 no . .
H29B H30C 3.1016 no . .
H29C H30A 3.0753 no . .
H29C H30B 3.1868 no . .
H29C H30C 2.0826 no . .
H32 H33 2.3279 no . .
H33 H38A 2.2237 no . .
H33 H38B 3.4919 no . .
H33 H38C 2.3822 no . .
H33 H40B 3.4451 no . .
H35 H36 2.3110 no . .
H35 H39A 3.1033 no . .
H35 H39C 2.1870 no . .
H35 H40B 3.5011 no . .
H35 H40C 2.4804 no . .
H38A H39A 3.5865 no . .
H38A H39B 3.5041 no . .
H38A H40A 2.8883 no . .
H38A H40B 2.4775 no . .
H38A H40C 3.5511 no . .
H38B H39A 2.9088 no . .
H38B H39B 2.3731 no . .
H38B H39C 3.4935 no . .
H38B H40A 2.4884 no . .
H38B H40B 3.0155 no . .
H38B H40C 3.5688 no . .
H38C H39A 2.5218 no . .
H38C H39B 2.9375 no . .
H38C H39C 3.5822 no . .
H38C H40A 3.5605 no . .
H38C H40B 3.5658 no . .
H39A H40A 3.5740 no . .
H39A H40C 3.5589 no . .
H39B H40A 2.5023 no . .
H39B H40B 3.5845 no . .
H39B H40C 2.9830 no . .
H39C H40A 2.9270 no . .
H39C H40B 3.5591 no . .
H39C H40C 2.4670 no . .
H42 H43 2.3222 no . .
H43 H48A 2.9917 no . .
H43 H48B 3.5696 no . .
H43 H48C 2.1065 no . .
H43 H49A 2.5687 no . .
H45 H46 2.3135 no . .
H45 H49C 3.4268 no . .
H45 H50A 3.4518 no . .
H45 H50B 2.4486 no . .
H45 H50C 2.1005 no . .
H48A H49A 3.5408 no . .
H48A H49B 3.3558 no . .
H48A H50A 3.1046 no . .
H48A H50B 2.6918 no . .
H48B H49A 2.9884 no . .
H48B H49B 2.1952 no . .
H48B H49C 3.3353 no . .
H48B H50A 2.4539 no . .
H48B H50B 2.9430 no . .
H48B H50C 3.5133 no . .
H48C H49A 2.4386 no . .
H48C H49B 2.5978 no . .
H48C H49C 3.4420 no . .
H48C H50A 3.5196 no . .
H49A H50A 3.3734 no . .
H49A H50C 3.3026 no . .
H49B H50A 2.3521 no . .
H49B H50B 3.4877 no . .
H49B H50C 2.9758 no . .
H49C H50A 2.4685 no . .
H49C H50B 3.2926 no . .
H49C H50C 2.1352 no . .
H53 H54 2.3373 no . .
H54 H55 2.3160 no . .
H55 H56 2.3474 no . .
H56 H91 3.4812 no . .
H56 H95 3.0888 no . .
H72 H73 2.3138 no . .
H73 H78A 2.2090 no . .
H73 H78B 2.4846 no . .
H73 H78C 3.5063 no . .
H75 H76 2.3031 no . .
H75 H79A 2.3304 no . .
H75 H79B 2.1985 no . .
H75 H79C 3.4347 no . .
H75 H97B 2.4428 no . .
H75 H99A 3.4185 no . .
H76 H94 3.4620 no . .
H76 H97B 2.8261 no . .
H76 H99A 3.4054 no . .
H78A H79C 3.2666 no . .
H78B H79A 3.3198 no . .
H78B H79C 3.0478 no . .
H78C H79A 3.1578 no . .
H78C H79B 3.1966 no . .
H78C H79C 2.1352 no . .
H81 H82 2.3108 no . .
H82 H87A 3.3757 no . .
H82 H87C 2.3781 no . .
H82 H88A 3.5796 no . .
H82 H88B 3.2285 no . .
H82 H88C 2.1649 no . .
H84 H85 2.3226 no . .
H84 H87A 3.5260 no . .
H84 H89A 3.4629 no . .
H84 H89B 2.3066 no . .
H84 H89C 2.2270 no . .
H87A H88A 3.5257 no . .
H87A H88C 3.5422 no . .
H87A H89A 3.0126 no . .
H87A H89B 2.4029 no . .
H87A H89C 3.5044 no . .
H87B H88A 2.4422 no . .
H87B H88B 3.5297 no . .
H87B H88C 2.9817 no . .
H87B H89A 2.4507 no . .
H87B H89B 2.7881 no . .
H87B H89C 3.5116 no . .
H87C H88A 2.8630 no . .
H87C H88B 3.5254 no . .
H87C H88C 2.4527 no . .
H87C H89A 3.5355 no . .
H87C H89B 3.4875 no . .
H88A H89A 2.3998 no . .
H88A H89B 3.5089 no . .
H88A H89C 3.0216 no . .
H88B H89A 2.8169 no . .
H88B H89B 3.5464 no . .
H88B H89C 2.4973 no . .
H88C H89A 3.4907 no . .
H88C H89C 3.5652 no . .
H91 H92 2.3114 no . .
H92 H97A 3.5571 no . .
H92 H97B 3.0273 no . .
H92 H97C 2.1067 no . .
H92 H98B 2.5980 no . .
H92 H98C 3.5875 no . .
H94 H95 2.3165 no . .
H94 H98C 3.3017 no . .
H94 H99A 2.5372 no . .
H94 H99B 3.4503 no . .
H94 H99C 2.0496 no . .
H97A H98A 2.5025 no . .
H97A H98B 2.9553 no . .
H97A H98C 3.5754 no . .
H97A H99A 2.9137 no . .
H97A H99B 2.4931 no . .
H97A H99C 3.5650 no . .
H97B H98A 3.5827 no . .
H97B H98B 3.5698 no . .
H97B H99A 2.5000 no . .
H97B H99B 3.0144 no . .
H97B H99C 3.5778 no . .
H97C H98A 2.9684 no . .
H97C H98B 2.4821 no . .
H97C H98C 3.5649 no . .
H97C H99A 3.5692 no . .
H97C H99B 3.5742 no . .
H98A H99A 3.5268 no . .
H98A H99B 2.4108 no . .
H98A H99C 2.9428 no . .
H98B H99B 3.5187 no . .
H98B H99C 3.5670 no . .
H98C H99A 3.5680 no . .
H98C H99B 2.9084 no . .
H98C H99C 2.4883 no . .
N16 H10A 3.2747 no . 2_656
N16 H10B 3.5347 no . 2_656
N16 H27 3.0802 no . 2_656
N16 H54 3.0486 no . 2_556
N16 H55 2.9778 no . 2_556
N18 H26 3.2117 no . 2_656
N18 H29C 2.6922 no . 4_454
N18 H30B 2.5779 no . 2_656
N18 H30C 3.3469 no . 4_454
N18 H48B 2.8964 no . 1_455
N18 H48C 3.5947 no . 1_455
N18 H87A 3.2165 no . 2_656
N28 H87C 2.6505 no . .
N66 H4 3.3786 no . 4_555
N66 H5 2.9290 no . 4_555
N66 H78B 2.7686 no . 4_555
N66 H78C 3.4763 no . 4_555
N66 H79A 2.7192 no . 4_555
N66 H79C 3.3041 no . 4_555
N68 H4 2.8618 no . 4_555
N68 H30A 2.8798 no . 1_455
N68 H38C 3.1355 no . .
N68 H39A 3.0096 no . .
N68 H89B 3.1927 no . 3_657
N68 H97A 3.3476 no . 4_555
N68 H97C 3.5122 no . 4_555
N77 H75 3.3908 no . 3_656
N77 H79B 3.0312 no . 3_656
C1 H10A 3.5189 no . 2_656
C1 H10B 2.9917 no . 2_656
C1 H91 2.8178 no . .
C2 H91 3.0590 no . .
C2 H92 3.3662 no . .
C3 H84 3.5762 no . 2_656
C3 H87A 3.5666 no . 2_656
C3 H92 3.0028 no . .
C3 H97C 3.3247 no . .
C4 H84 3.1123 no . 2_656
C4 H89B 3.3069 no . 2_656
C4 H97C 3.4767 no . .
C5 H84 3.1415 no . 2_656
C5 H85 3.5437 no . 2_656
C5 H88B 3.2267 no . 4_554
C6 H85 3.1037 no . 2_656
C6 H88B 3.5815 no . 4_554
C7 H85 3.2670 no . 2_656
C7 H91 3.5753 no . .
C8 H91 3.5866 no . .
C10 H10C 3.5007 no . .
C10 H95 3.3047 no . 2_656
C12 H10A 3.1666 no . 2_656
C13 H10A 3.1963 no . 2_656
C13 H10B 3.2289 no . 2_656
C13 H91 3.0708 no . .
C14 H10A 3.5362 no . 2_656
C14 H10B 2.9961 no . 2_656
C14 H49B 3.5703 no . 1_455
C14 H91 3.4162 no . .
C15 H10A 3.1003 no . 2_656
C15 H10B 3.0554 no . 2_656
C15 H27 3.5179 no . 2_656
C15 H49B 3.3603 no . 1_455
C17 H26 3.4132 no . 2_656
C17 H30B 3.4564 no . 2_656
C17 H48B 3.3085 no . 1_455
C17 H49B 3.4782 no . 1_455
C17 H92 3.5621 no . .
C19 H78C 3.2085 no . 4_555
C19 H79C 2.7809 no . 4_555
C19 H81 3.4166 no . .
C20 H10C 2.9831 no . .
C20 H81 3.0649 no . .
C20 H95 2.8103 no . 2_656
C21 H10C 2.9541 no . .
C21 H81 2.7066 no . .
C21 H94 3.3869 no . 2_656
C21 H95 3.0275 no . 2_656
C22 H10C 3.4339 no . .
C22 H38B 3.2684 no . 1_655
C22 H81 2.8189 no . .
C22 H82 3.1227 no . .
C22 H94 3.3767 no . 2_656
C23 H38B 3.2485 no . 1_655
C23 H81 3.3614 no . .
C23 H82 2.8382 no . .
C23 H94 2.8987 no . 2_656
C23 H99A 3.4546 no . 2_656
C23 H99C 3.1119 no . 2_656
C24 H38B 3.2042 no . 1_655
C24 H82 2.8290 no . .
C24 H87C 3.3708 no . .
C24 H88C 3.4850 no . .
C24 H99C 3.2637 no . 2_656
C25 H38B 3.2128 no . 1_655
C25 H82 3.0649 no . .
C25 H87C 2.8492 no . .
C26 H38B 3.2061 no . 1_655
C26 H38C 3.5985 no . 1_655
C26 H54 3.0563 no . 1_655
C26 H82 3.2966 no . .
C26 H87C 3.4283 no . .
C27 H10C 3.2544 no . .
C27 H38A 3.5940 no . 1_655
C27 H38B 3.2144 no . 1_655
C27 H54 3.5629 no . 1_655
C27 H81 3.2492 no . .
C27 H82 3.3413 no . .
C29 H48B 3.5541 no . 4_555
C29 H87C 3.0935 no . .
C29 H97A 3.4570 no . 4_655
C29 H97C 3.2226 no . 4_655
C29 H98A 3.2999 no . 4_655
C29 H98B 3.0358 no . 4_655
C30 H30C 3.2855 no . 3_757
C30 H53 3.2262 no . 1_655
C30 H87A 3.3812 no . 3_757
C30 H87B 3.1097 no . 3_757
C30 H87C 3.1419 no . .
C31 H10A 3.4854 no . 2_656
C32 H91 3.3375 no . .
C33 H49B 3.4257 no . 1_455
C33 H49C 3.1892 no . 1_455
C35 H72 3.5441 no . 2_656
C36 H10A 3.2873 no . 2_656
C36 H72 3.5257 no . 2_656
C38 H49C 3.5345 no . 1_455
C39 H97A 3.1517 no . 4_555
C39 H98C 3.3448 no . 2_556
C40 H55 3.1102 no . 2_556
C40 H56 3.4108 no . 2_556
C40 H98C 3.2518 no . 2_556
C45 H72 3.0347 no . .
C46 H10C 3.2516 no . .
C46 H72 3.0788 no . .
C48 H29A 3.4590 no . 4_554
C48 H88A 3.1076 no . 4_554
C49 H33 3.2835 no . 1_655
C49 H38A 3.3798 no . 1_655
C49 H40B 3.4555 no . 1_655
C50 H40C 3.1297 no . 2_646
C50 H55 3.3320 no . 1_655
C50 H98B 3.5453 no . 1_655
C51 H42 3.4812 no . 2_646
C51 H89A 3.3077 no . 3_657
C52 H33 3.2535 no . .
C52 H42 3.4797 no . 2_646
C52 H43 3.1582 no . 2_646
C53 H30A 3.0968 no . 1_455
C53 H33 3.4624 no . .
C53 H38C 3.0936 no . .
C53 H43 3.1791 no . 2_646
C53 H48C 3.5720 no . 2_646
C54 H26 3.1459 no . 1_455
C54 H30A 3.5452 no . 1_455
C54 H38C 3.4127 no . .
C54 H43 3.3653 no . 2_646
C54 H48C 3.4609 no . 2_646
C54 H49A 3.5557 no . 2_646
C55 H33 3.5688 no . .
C55 H40B 3.1122 no . 2_546
C55 H43 3.5628 no . 2_646
C55 H49A 3.3476 no . 2_646
C55 H50C 3.1235 no . 1_455
C56 H32 3.5766 no . .
C56 H33 3.4113 no . .
C56 H40B 3.3717 no . 2_546
C56 H43 3.5432 no . 2_646
C56 H50A 3.5897 no . 1_455
C56 H50C 3.5826 no . 1_455
C57 H32 3.1227 no . .
C57 H33 3.2653 no . .
C57 H42 3.2033 no . 2_646
C57 H43 3.3129 no . 2_646
C58 H32 3.0201 no . .
C58 H42 2.8719 no . 2_646
C59 H32 3.2855 no . .
C59 H42 3.3672 no . 2_646
C62 H42 3.3386 no . 2_646
C63 H42 2.9308 no . 2_646
C64 H89A 3.1255 no . 3_657
C64 H89B 3.0634 no . 3_657
C65 H4 3.5163 no . 4_555
C65 H19A 3.5093 no . .
C65 H79A 3.0323 no . 4_555
C65 H89B 3.2540 no . 3_657
C67 H4 3.1562 no . 4_555
C67 H30A 3.4778 no . 1_455
C67 H38C 3.3879 no . .
C67 H39A 3.4548 no . .
C67 H89A 3.2690 no . 3_657
C67 H89B 2.8702 no . 3_657
C69 H36 3.2747 no . 2_646
C69 H46 3.0891 no . .
C70 H19B 3.2414 no . 2_646
C70 H36 2.8978 no . 2_646
C70 H46 3.0529 no . .
C71 H6 3.4775 no . .
C71 H19B 3.2862 no . 2_646
C71 H36 3.1916 no . 2_646
C72 H5 3.4554 no . .
C72 H6 3.1644 no . .
C72 H35 3.4290 no . 2_646
C72 H36 3.1966 no . 2_646
C72 H79B 3.3815 no . 3_656
C73 H5 3.1020 no . .
C73 H79B 2.8162 no . 3_656
C74 H5 3.0583 no . .
C74 H79B 2.6817 no . 3_656
C75 H5 3.3307 no . .
C75 H78A 3.3953 no . 3_656
C75 H78C 3.4780 no . 3_656
C75 H79B 3.1860 no . 3_656
C75 H79C 3.5185 no . 3_656
C76 H19B 3.4925 no . 2_646
C76 H78C 3.4821 no . 3_656
C76 H79C 3.5351 no . 3_656
C78 H23 3.3012 no . 4_554
C78 H75 3.4045 no . 3_656
C78 H79B 3.5697 no . 3_656
C78 H88C 3.5862 no . 4_554
C79 H19A 3.4072 no . 4_554
C79 H19B 3.3574 no . 4_554
C81 H19C 3.1462 no . .
C82 H78B 3.4423 no . 4_555
C84 H89C 2.8364 no . 3_657
C85 H89C 2.9183 no . 3_657
C87 H29A 3.3638 no . .
C87 H30A 3.5800 no . 3_757
C87 H30B 3.3587 no . .
C87 H30C 2.9953 no . 3_757
C88 H5 3.4987 no . 4_555
C88 H48A 3.1813 no . 4_555
C88 H78B 3.3028 no . 4_555
C89 H84 3.3659 no . 3_657
C89 H85 3.1911 no . 3_657
C90 H32 3.5625 no . .
C91 H32 3.1472 no . .
C92 H3 3.5731 no . .
C93 H40A 3.5503 no . 2_546
C94 H23 3.1980 no . 2_646
C94 H40A 3.0727 no . 2_546
C96 H29B 3.4809 no . 4_454
C97 H29B 2.8565 no . 4_454
C97 H39A 3.5260 no . 4_554
C98 H29A 3.5081 no . 4_454
C98 H29B 2.9055 no . 4_454
C98 H40A 3.5642 no . 2_546
C98 H99B 3.2641 no . 3_556
C99 H23 3.1491 no . 2_646
C99 H24 3.4328 no . 2_646
C99 H98A 3.2546 no . 3_556
C99 H99B 3.3831 no . 3_556
C100 H27 3.4172 no . .
C100 H46 3.0601 no . .
H3 C92 3.5731 no . .
H3 H29C 3.4341 no . 4_454
H3 H87A 3.0669 no . 2_656
H3 H92 2.7483 no . .
H3 H97C 2.9209 no . .
H4 N66 3.3786 no . 4_554
H4 N68 2.8618 no . 4_554
H4 C65 3.5163 no . 4_554
H4 C67 3.1562 no . 4_554
H4 H84 3.3126 no . 2_656
H4 H89B 2.8661 no . 2_656
H4 H97B 3.3221 no . .
H4 H97C 3.1812 no . .
H5 N66 2.9290 no . 4_554
H5 C72 3.4554 no . .
H5 C73 3.1020 no . .
H5 C74 3.0583 no . .
H5 C75 3.3307 no . .
H5 C88 3.4987 no . 4_554
H5 H73 3.4338 no . .
H5 H78B 3.5999 no . .
H5 H84 3.3433 no . 2_656
H5 H88B 2.5251 no . 4_554
H6 C71 3.4775 no . .
H6 C72 3.1644 no . .
H6 H72 3.1517 no . .
H6 H85 3.2356 no . 2_656
H6 H88B 3.2424 no . 4_554
H10A N16 3.2747 no . 2_646
H10A C1 3.5189 no . 2_646
H10A C12 3.1666 no . 2_646
H10A C13 3.1963 no . 2_646
H10A C14 3.5362 no . 2_646
H10A C15 3.1003 no . 2_646
H10A C31 3.4854 no . 2_646
H10A C36 3.2873 no . 2_646
H10A H36 2.7410 no . 2_646
H10A H46 2.8522 no . .
H10B N16 3.5347 no . 2_646
H10B C1 2.9917 no . 2_646
H10B C13 3.2289 no . 2_646
H10B C14 2.9961 no . 2_646
H10B C15 3.0554 no . 2_646
H10B H27 3.3205 no . .
H10C C10 3.5007 no . .
H10C C20 2.9831 no . .
H10C C21 2.9541 no . .
H10C C22 3.4339 no . .
H10C C27 3.2544 no . .
H10C C46 3.2516 no . .
H10C H27 2.7483 no . .
H10C H46 2.4682 no . .
H19A C65 3.5093 no . .
H19A C79 3.4072 no . 4_555
H19A H78C 3.5288 no . 4_555
H19A H79A 3.4637 no . 4_555
H19A H79C 2.5474 no . 4_555
H19B C70 3.2414 no . 2_656
H19B C71 3.2862 no . 2_656
H19B C76 3.4925 no . 2_656
H19B C79 3.3574 no . 4_555
H19B H76 3.5151 no . 2_656
H19B H78C 2.8006 no . 4_555
H19B H79C 2.3792 no . 4_555
H19C C81 3.1462 no . .
H19C H78C 2.8368 no . 4_555
H19C H79C 2.9794 no . 4_555
H19C H81 2.4863 no . .
H23 C78 3.3012 no . 4_555
H23 C94 3.1980 no . 2_656
H23 C99 3.1491 no . 2_656
H23 H78A 3.2194 no . 4_555
H23 H78B 3.2799 no . 4_555
H23 H78C 2.8645 no . 4_555
H23 H82 3.2422 no . .
H23 H94 2.3530 no . 2_656
H23 H99A 2.7086 no . 2_656
H23 H99C 2.7003 no . 2_656
H24 C99 3.4328 no . 2_656
H24 H82 3.2555 no . .
H24 H87C 3.5600 no . .
H24 H88C 3.2937 no . .
H24 H98A 2.9350 no . 4_655
H24 H99A 3.2966 no . 2_656
H24 H99B 3.4878 no . 2_656
H24 H99C 2.9671 no . 2_656
H26 N18 3.2117 no . 2_646
H26 C17 3.4132 no . 2_646
H26 C54 3.1459 no . 1_655
H26 H53 3.3591 no . 1_655
H26 H54 2.3092 no . 1_655
H27 N16 3.0802 no . 2_646
H27 C15 3.5179 no . 2_646
H27 C100 3.4172 no . .
H27 H10B 3.3205 no . .
H27 H10C 2.7483 no . .
H27 H54 3.2974 no . 1_655
H27 H81 3.4608 no . .
H29A C48 3.4590 no . 4_555
H29A C87 3.3638 no . .
H29A C98 3.5081 no . 4_655
H29A H48A 2.8863 no . 4_555
H29A H48B 3.1593 no . 4_555
H29A H87B 3.1679 no . .
H29A H87C 2.7132 no . .
H29A H88A 3.3796 no . .
H29A H88C 3.1204 no . .
H29A H98A 3.1847 no . 4_655
H29A H98B 2.9213 no . 4_655
H29B C96 3.4809 no . 4_655
H29B C97 2.8565 no . 4_655
H29B C98 2.9055 no . 4_655
H29B H97A 2.4957 no . 4_655
H29B H97C 2.4741 no . 4_655
H29B H98A 2.5632 no . 4_655
H29B H98B 2.5231 no . 4_655
H29C N18 2.6922 no . 4_655
H29C H3 3.4341 no . 4_655
H29C H30B 3.5300 no . 3_757
H29C H48A 3.5546 no . 4_555
H29C H48B 3.0999 no . 4_555
H29C H87B 3.5158 no . .
H29C H87C 3.3984 no . .
H29C H97C 3.1220 no . 4_655
H29C H98B 3.1864 no . 4_655
H30A N68 2.8798 no . 1_655
H30A C53 3.0968 no . 1_655
H30A C54 3.5452 no . 1_655
H30A C67 3.4778 no . 1_655
H30A C87 3.5800 no . 3_757
H30A H53 2.2583 no . 1_655
H30A H54 3.1696 no . 1_655
H30A H87A 3.3402 no . 3_757
H30A H87B 2.9208 no . 3_757
H30B N18 2.5779 no . 2_646
H30B C17 3.4564 no . 2_646
H30B C87 3.3587 no . .
H30B H29C 3.5300 no . 3_757
H30B H30C 2.8640 no . 3_757
H30B H53 3.5614 no . 1_655
H30B H54 3.5831 no . 1_655
H30B H87A 3.1991 no . .
H30B H87B 3.5730 no . .
H30B H87B 3.2668 no . 3_757
H30B H87C 2.8042 no . .
H30C N18 3.3469 no . 4_655
H30C C30 3.2855 no . 3_757
H30C C87 2.9953 no . 3_757
H30C H30B 2.8640 no . 3_757
H30C H30C 2.8369 no . 3_757
H30C H87A 2.5980 no . 3_757
H30C H87B 2.6502 no . 3_757
H30C H87C 3.4185 no . .
H30C H87C 3.2981 no . 3_757
H32 C56 3.5766 no . .
H32 C57 3.1227 no . .
H32 C58 3.0201 no . .
H32 C59 3.2855 no . .
H32 C90 3.5625 no . .
H32 C91 3.1472 no . .
H32 H49B 3.5699 no . 1_455
H32 H91 2.4688 no . .
H33 C49 3.2835 no . 1_455
H33 C52 3.2535 no . .
H33 C53 3.4624 no . .
H33 C55 3.5688 no . .
H33 C56 3.4113 no . .
H33 C57 3.2653 no . .
H33 H49B 3.2029 no . 1_455
H33 H49C 2.6013 no . 1_455
H35 C72 3.4290 no . 2_656
H35 H45 3.4212 no . 2_656
H35 H50B 3.5052 no . 2_656
H35 H72 2.8975 no . 2_656
H36 C69 3.2747 no . 2_656
H36 C70 2.8978 no . 2_656
H36 C71 3.1916 no . 2_656
H36 C72 3.1966 no . 2_656
H36 H10A 2.7410 no . 2_656
H36 H72 2.8648 no . 2_656
H38A C27 3.5940 no . 1_455
H38A C49 3.3798 no . 1_455
H38A H49A 3.3268 no . 1_455
H38A H49C 2.6018 no . 1_455
H38B C22 3.2684 no . 1_455
H38B C23 3.2485 no . 1_455
H38B C24 3.2042 no . 1_455
H38B C25 3.2128 no . 1_455
H38B C26 3.2061 no . 1_455
H38B C27 3.2144 no . 1_455
H38B H99C 3.5286 no . 2_556
H38C N68 3.1355 no . .
H38C C26 3.5985 no . 1_455
H38C C53 3.0936 no . .
H38C C54 3.4127 no . .
H38C C67 3.3879 no . .
H38C H53 3.0111 no . .
H38C H54 3.5581 no . .
H39A N68 3.0096 no . .
H39A C67 3.4548 no . .
H39A C97 3.5260 no . 4_555
H39A H79A 3.4808 no . 4_555
H39A H97A 2.7528 no . 4_555
H39A H97B 3.4434 no . 4_555
H39B H97A 2.7298 no . 4_555
H39B H98C 2.8139 no . 2_556
H39B H99B 3.1202 no . 4_555
H39B H99C 2.9423 no . 2_556
H39C H97A 3.5576 no . 4_555
H39C H98C 3.0948 no . 2_556
H40A C93 3.5503 no . 2_556
H40A C94 3.0727 no . 2_556
H40A C98 3.5642 no . 2_556
H40A H55 3.5817 no . 2_556
H40A H56 3.1999 no . 2_556
H40A H94 2.8477 no . 2_556
H40A H98C 2.6636 no . 2_556
H40A H99C 3.1778 no . 2_556
H40B C49 3.4555 no . 1_455
H40B C55 3.1122 no . 2_556
H40B C56 3.3717 no . 2_556
H40B H49A 2.7866 no . 1_455
H40B H49C 3.3284 no . 1_455
H40B H55 2.5572 no . 2_556
H40B H56 3.0667 no . 2_556
H40C C50 3.1297 no . 2_656
H40C H50A 3.2278 no . 2_656
H40C H50B 2.6921 no . 2_656
H40C H50C 2.9634 no . 2_656
H40C H55 2.8224 no . 2_556
H40C H56 3.4047 no . 2_556
H40C H98C 3.0343 no . 2_556
H42 C51 3.4812 no . 2_656
H42 C52 3.4797 no . 2_656
H42 C57 3.2033 no . 2_656
H42 C58 2.8719 no . 2_656
H42 C59 3.3672 no . 2_656
H42 C62 3.3386 no . 2_656
H42 C63 2.9308 no . 2_656
H42 H85 3.0268 no . 2_656
H42 H95 3.4541 no . 2_656
H43 C52 3.1582 no . 2_656
H43 C53 3.1791 no . 2_656
H43 C54 3.3653 no . 2_656
H43 C55 3.5628 no . 2_656
H43 C56 3.5432 no . 2_656
H43 C57 3.3129 no . 2_656
H43 H53 3.5863 no . 2_656
H43 H88A 3.5545 no . 4_554
H43 H89A 3.4453 no . 4_554
H45 H35 3.4212 no . 2_646
H45 H72 2.8776 no . .
H46 C69 3.0891 no . .
H46 C70 3.0529 no . .
H46 C100 3.0601 no . .
H46 H10A 2.8522 no . .
H46 H10C 2.4682 no . .
H46 H72 2.9613 no . .
H48A C88 3.1813 no . 4_554
H48A H29A 2.8863 no . 4_554
H48A H29C 3.5546 no . 4_554
H48A H87B 3.2598 no . 4_554
H48A H88A 2.2800 no . 4_554
H48A H88C 3.3323 no . 4_554
H48B N18 2.8964 no . 1_655
H48B C17 3.3085 no . 1_655
H48B C29 3.5541 no . 4_554
H48B H29A 3.1593 no . 4_554
H48B H29C 3.0999 no . 4_554
H48B H98B 3.2029 no . 1_655
H48C N18 3.5947 no . 1_655
H48C C53 3.5720 no . 2_656
H48C C54 3.4609 no . 2_656
H48C H54 3.3931 no . 2_656
H48C H87B 3.3496 no . 4_554
H48C H88A 3.1378 no . 4_554
H49A C54 3.5557 no . 2_656
H49A C55 3.3476 no . 2_656
H49A H38A 3.3268 no . 1_655
H49A H40B 2.7866 no . 1_655
H49A H55 3.3186 no . 2_656
H49B C14 3.5703 no . 1_655
H49B C15 3.3603 no . 1_655
H49B C17 3.4782 no . 1_655
H49B C33 3.4257 no . 1_655
H49B H32 3.5699 no . 1_655
H49B H33 3.2029 no . 1_655
H49C C33 3.1892 no . 1_655
H49C C38 3.5345 no . 1_655
H49C H33 2.6013 no . 1_655
H49C H38A 2.6018 no . 1_655
H49C H40B 3.3284 no . 1_655
H50A C56 3.5897 no . 1_655
H50A H40C 3.2278 no . 2_646
H50A H55 3.3781 no . 1_655
H50A H56 3.0956 no . 1_655
H50A H92 3.5843 no . 1_655
H50A H98B 3.0145 no . 1_655
H50A H98C 3.3656 no . 1_655
H50B H35 3.5052 no . 2_646
H50B H40C 2.6921 no . 2_646
H50B H98B 3.2243 no . 1_655
H50B H98C 3.2072 no . 1_655
H50C C55 3.1235 no . 1_655
H50C C56 3.5826 no . 1_655
H50C H40C 2.9634 no . 2_646
H50C H55 2.5342 no . 1_655
H50C H56 3.4239 no . 1_655
H53 C30 3.2262 no . 1_455
H53 H26 3.3591 no . 1_455
H53 H30A 2.2583 no . 1_455
H53 H30B 3.5614 no . 1_455
H53 H38C 3.0111 no . .
H53 H43 3.5863 no . 2_646
H53 H87B 3.5694 no . 3_657
H53 H89A 3.2203 no . 3_657
H54 N16 3.0486 no . 2_546
H54 C26 3.0563 no . 1_455
H54 C27 3.5629 no . 1_455
H54 H26 2.3092 no . 1_455
H54 H27 3.2974 no . 1_455
H54 H30A 3.1696 no . 1_455
H54 H30B 3.5831 no . 1_455
H54 H38C 3.5581 no . .
H54 H48C 3.3931 no . 2_646
H55 N16 2.9778 no . 2_546
H55 C40 3.1102 no . 2_546
H55 C50 3.3320 no . 1_455
H55 H40A 3.5817 no . 2_546
H55 H40B 2.5572 no . 2_546
H55 H40C 2.8224 no . 2_546
H55 H49A 3.3186 no . 2_646
H55 H50A 3.3781 no . 1_455
H55 H50C 2.5342 no . 1_455
H56 C40 3.4108 no . 2_546
H56 H40A 3.1999 no . 2_546
H56 H40B 3.0667 no . 2_546
H56 H40C 3.4047 no . 2_546
H56 H50A 3.0956 no . 1_455
H56 H50C 3.4239 no . 1_455
H72 C35 3.5441 no . 2_646
H72 C36 3.5257 no . 2_646
H72 C45 3.0347 no . .
H72 C46 3.0788 no . .
H72 H6 3.1517 no . .
H72 H35 2.8975 no . 2_646
H72 H36 2.8648 no . 2_646
H72 H45 2.8776 no . .
H72 H46 2.9613 no . .
H73 H5 3.4338 no . .
H73 H79B 3.0968 no . 3_656
H73 H88B 3.4212 no . 4_554
H73 H88C 3.4729 no . 4_554
H75 N77 3.3908 no . 3_656
H75 C78 3.4045 no . 3_656
H75 H78A 2.9252 no . 3_656
H75 H78C 3.4158 no . 3_656
H76 H19B 3.5151 no . 2_646
H76 H78C 3.4210 no . 3_656
H78A C75 3.3953 no . 3_656
H78A H23 3.2194 no . 4_554
H78A H75 2.9252 no . 3_656
H78A H79B 3.0873 no . 3_656
H78A H99A 2.8727 no . 3_656
H78B N66 2.7686 no . 4_554
H78B C82 3.4423 no . 4_554
H78B C88 3.3028 no . 4_554
H78B H5 3.5999 no . .
H78B H23 3.2799 no . 4_554
H78B H82 3.1217 no . 4_554
H78B H88B 3.0451 no . 4_554
H78B H88C 2.6727 no . 4_554
H78C N66 3.4763 no . 4_554
H78C C19 3.2085 no . 4_554
H78C C75 3.4780 no . 3_656
H78C C76 3.4821 no . 3_656
H78C H19A 3.5288 no . 4_554
H78C H19B 2.8006 no . 4_554
H78C H19C 2.8368 no . 4_554
H78C H23 2.8645 no . 4_554
H78C H75 3.4158 no . 3_656
H78C H76 3.4210 no . 3_656
H78C H99A 3.5276 no . 3_656
H79A N66 2.7192 no . 4_554
H79A C65 3.0323 no . 4_554
H79A H19A 3.4637 no . 4_554
H79A H39A 3.4808 no . 4_554
H79B N77 3.0312 no . 3_656
H79B C72 3.3815 no . 3_656
H79B C73 2.8162 no . 3_656
H79B C74 2.6817 no . 3_656
H79B C75 3.1860 no . 3_656
H79B C78 3.5697 no . 3_656
H79B H73 3.0968 no . 3_656
H79B H78A 3.0873 no . 3_656
H79C N66 3.3041 no . 4_554
H79C C19 2.7809 no . 4_554
H79C C75 3.5185 no . 3_656
H79C C76 3.5351 no . 3_656
H79C H19A 2.5474 no . 4_554
H79C H19B 2.3792 no . 4_554
H79C H19C 2.9794 no . 4_554
H81 C19 3.4166 no . .
H81 C20 3.0649 no . .
H81 C21 2.7066 no . .
H81 C22 2.8189 no . .
H81 C23 3.3614 no . .
H81 C27 3.2492 no . .
H81 H19C 2.4863 no . .
H81 H27 3.4608 no . .
H82 C22 3.1227 no . .
H82 C23 2.8382 no . .
H82 C24 2.8290 no . .
H82 C25 3.0649 no . .
H82 C26 3.2966 no . .
H82 C27 3.3413 no . .
H82 H23 3.2422 no . .
H82 H24 3.2555 no . .
H82 H78B 3.1217 no . 4_555
H84 C3 3.5762 no . 2_646
H84 C4 3.1123 no . 2_646
H84 C5 3.1415 no . 2_646
H84 C89 3.3659 no . 3_657
H84 H4 3.3126 no . 2_646
H84 H5 3.3433 no . 2_646
H84 H84 3.0789 no . 3_657
H84 H89C 2.3949 no . 3_657
H85 C5 3.5437 no . 2_646
H85 C6 3.1037 no . 2_646
H85 C7 3.2670 no . 2_646
H85 C89 3.1911 no . 3_657
H85 H6 3.2356 no . 2_646
H85 H42 3.0268 no . 2_646
H85 H89A 2.9866 no . 3_657
H85 H89C 2.5576 no . 3_657
H87A N18 3.2165 no . 2_646
H87A C3 3.5666 no . 2_646
H87A C30 3.3812 no . 3_757
H87A H3 3.0669 no . 2_646
H87A H30A 3.3402 no . 3_757
H87A H30B 3.1991 no . .
H87A H30C 2.5980 no . 3_757
H87B C30 3.1097 no . 3_757
H87B H29A 3.1679 no . .
H87B H29C 3.5158 no . .
H87B H30A 2.9208 no . 3_757
H87B H30B 3.5730 no . .
H87B H30B 3.2668 no . 3_757
H87B H30C 2.6502 no . 3_757
H87B H48A 3.2598 no . 4_555
H87B H48C 3.3496 no . 4_555
H87B H53 3.5694 no . 3_657
H87C N28 2.6505 no . .
H87C C24 3.3708 no . .
H87C C25 2.8492 no . .
H87C C26 3.4283 no . .
H87C C29 3.0935 no . .
H87C C30 3.1419 no . .
H87C H24 3.5600 no . .
H87C H29A 2.7132 no . .
H87C H29C 3.3984 no . .
H87C H30B 2.8042 no . .
H87C H30C 3.4185 no . .
H87C H30C 3.2981 no . 3_757
H88A C48 3.1076 no . 4_555
H88A H29A 3.3796 no . .
H88A H43 3.5545 no . 4_555
H88A H48A 2.2800 no . 4_555
H88A H48C 3.1378 no . 4_555
H88B C5 3.2267 no . 4_555
H88B C6 3.5815 no . 4_555
H88B H5 2.5251 no . 4_555
H88B H6 3.2424 no . 4_555
H88B H73 3.4212 no . 4_555
H88B H78B 3.0451 no . 4_555
H88C C24 3.4850 no . .
H88C C78 3.5862 no . 4_555
H88C H24 3.2937 no . .
H88C H29A 3.1204 no . .
H88C H48A 3.3323 no . 4_555
H88C H73 3.4729 no . 4_555
H88C H78B 2.6727 no . 4_555
H89A C51 3.3077 no . 3_657
H89A C64 3.1255 no . 3_657
H89A C67 3.2690 no . 3_657
H89A H43 3.4453 no . 4_555
H89A H53 3.2203 no . 3_657
H89A H85 2.9866 no . 3_657
H89B N68 3.1927 no . 3_657
H89B C4 3.3069 no . 2_646
H89B C64 3.0634 no . 3_657
H89B C65 3.2540 no . 3_657
H89B C67 2.8702 no . 3_657
H89B H4 2.8661 no . 2_646
H89C C84 2.8364 no . 3_657
H89C C85 2.9183 no . 3_657
H89C H84 2.3949 no . 3_657
H89C H85 2.5576 no . 3_657
H89C H89C 3.4511 no . 3_657
H91 C1 2.8178 no . .
H91 C2 3.0590 no . .
H91 C7 3.5753 no . .
H91 C8 3.5866 no . .
H91 C13 3.0708 no . .
H91 C14 3.4162 no . .
H91 C32 3.3375 no . .
H91 H32 2.4688 no . .
H92 C2 3.3662 no . .
H92 C3 3.0028 no . .
H92 C17 3.5621 no . .
H92 H3 2.7483 no . .
H92 H50A 3.5843 no . 1_455
H94 C21 3.3869 no . 2_646
H94 C22 3.3767 no . 2_646
H94 C23 2.8987 no . 2_646
H94 H23 2.3530 no . 2_646
H94 H40A 2.8477 no . 2_546
H95 C10 3.3047 no . 2_646
H95 C20 2.8103 no . 2_646
H95 C21 3.0275 no . 2_646
H95 H42 3.4541 no . 2_646
H97A N68 3.3476 no . 4_554
H97A C29 3.4570 no . 4_454
H97A C39 3.1517 no . 4_554
H97A H29B 2.4957 no . 4_454
H97A H39A 2.7528 no . 4_554
H97A H39B 2.7298 no . 4_554
H97A H39C 3.5576 no . 4_554
H97B H4 3.3221 no . .
H97B H39A 3.4434 no . 4_554
H97C N68 3.5122 no . 4_554
H97C C3 3.3247 no . .
H97C C4 3.4767 no . .
H97C C29 3.2226 no . 4_454
H97C H3 2.9209 no . .
H97C H4 3.1812 no . .
H97C H29B 2.4741 no . 4_454
H97C H29C 3.1220 no . 4_454
H98A C29 3.2999 no . 4_454
H98A C99 3.2546 no . 3_556
H98A H24 2.9350 no . 4_454
H98A H29A 3.1847 no . 4_454
H98A H29B 2.5632 no . 4_454
H98A H99A 3.5856 no . 3_556
H98A H99B 2.5009 no . 3_556
H98A H99C 3.2678 no . 3_556
H98B C29 3.0358 no . 4_454
H98B C50 3.5453 no . 1_455
H98B H29A 2.9213 no . 4_454
H98B H29B 2.5231 no . 4_454
H98B H29C 3.1864 no . 4_454
H98B H48B 3.2029 no . 1_455
H98B H50A 3.0145 no . 1_455
H98B H50B 3.2243 no . 1_455
H98C C39 3.3448 no . 2_546
H98C C40 3.2518 no . 2_546
H98C H39B 2.8139 no . 2_546
H98C H39C 3.0948 no . 2_546
H98C H40A 2.6636 no . 2_546
H98C H40C 3.0343 no . 2_546
H98C H50A 3.3656 no . 1_455
H98C H50B 3.2072 no . 1_455
H98C H99B 3.2701 no . 3_556
H99A C23 3.4546 no . 2_646
H99A H23 2.7086 no . 2_646
H99A H24 3.2966 no . 2_646
H99A H78A 2.8727 no . 3_656
H99A H78C 3.5276 no . 3_656
H99A H98A 3.5856 no . 3_556
H99B C98 3.2641 no . 3_556
H99B C99 3.3831 no . 3_556
H99B H24 3.4878 no . 2_646
H99B H39B 3.1202 no . 4_554
H99B H98A 2.5009 no . 3_556
H99B H98C 3.2701 no . 3_556
H99B H99B 2.6326 no . 3_556
H99B H99C 3.4120 no . 3_556
H99C C23 3.1119 no . 2_646
H99C C24 3.2637 no . 2_646
H99C H23 2.7003 no . 2_646
H99C H24 2.9671 no . 2_646
H99C H38B 3.5286 no . 2_546
H99C H39B 2.9423 no . 2_546
H99C H40A 3.1778 no . 2_546
H99C H98A 3.2678 no . 3_556
H99C H99B 3.4120 no . 3_556

loop_
_geom_torsion_atom_site_label_1
_geom_torsion_atom_site_label_2
_geom_torsion_atom_site_label_3
_geom_torsion_atom_site_label_4
_geom_torsion
_geom_torsion_publ_flag
_geom_torsion_site_symmetry_1
_geom_torsion_site_symmetry_2
_geom_torsion_site_symmetry_3
_geom_torsion_site_symmetry_4
C29 N28 C25 C24 -3.6(3) no . . . .
C29 N28 C25 C26 178.7(2) no . . . .
C30 N28 C25 C24 -179.85(17) no . . . .
C30 N28 C25 C26 2.4(3) no . . . .
C78 N77 C74 C73 -5.2(3) no . . . .
C78 N77 C74 C75 176.25(15) no . . . .
C79 N77 C74 C73 -174.20(15) no . . . .
C79 N77 C74 C75 7.2(2) no . . . .
C2 C1 C13 C8 9.77(15) no . . . .
C2 C1 C13 C12 -166.12(14) no . . . .
C13 C1 C2 C3 171.60(14) no . . . .
C13 C1 C2 C7 -9.49(16) no . . . .
C2 C1 C14 C15 -162.58(14) no . . . .
C2 C1 C14 C17 9.7(2) no . . . .
C14 C1 C2 C3 -14.8(3) no . . . .
C14 C1 C2 C7 164.12(14) no . . . .
C13 C1 C14 C15 9.5(3) no . . . .
C13 C1 C14 C17 -178.28(14) no . . . .
C14 C1 C13 C8 -163.32(16) no . . . .
C14 C1 C13 C12 20.8(3) no . . . .
C1 C2 C3 C4 179.14(14) no . . . .
C1 C2 C7 C6 -178.04(12) no . . . .
C1 C2 C7 C8 5.56(16) no . . . .
C3 C2 C7 C6 1.0(2) no . . . .
C3 C2 C7 C8 -175.37(13) no . . . .
C7 C2 C3 C4 0.3(2) no . . . .
C2 C3 C4 C5 -1.4(3) no . . . .
C3 C4 C5 C6 1.2(3) no . . . .
C4 C5 C6 C7 0.2(2) no . . . .
C5 C6 C7 C2 -1.3(2) no . . . .
C5 C6 C7 C8 174.20(14) no . . . .
C2 C7 C8 C9 175.40(13) no . . . .
C2 C7 C8 C13 0.67(16) no . . . .
C6 C7 C8 C9 -0.5(3) no . . . .
C6 C7 C8 C13 -175.24(15) no . . . .
C7 C8 C9 C10 -169.29(13) no . . . .
C7 C8 C9 C41 11.5(2) no . . . .
C7 C8 C13 C1 -6.58(16) no . . . .
C7 C8 C13 C12 169.89(12) no . . . .
C9 C8 C13 C1 178.19(12) no . . . .
C9 C8 C13 C12 -5.3(2) no . . . .
C13 C8 C9 C10 4.9(2) no . . . .
C13 C8 C9 C41 -174.36(12) no . . . .
C8 C9 C10 C11 -1.8(2) no . . . .
C8 C9 C10 C20 174.24(12) no . . . .
C8 C9 C41 C42 76.91(19) no . . . .
C8 C9 C41 C46 -106.42(16) no . . . .
C10 C9 C41 C42 -102.29(16) no . . . .
C10 C9 C41 C46 74.39(18) no . . . .
C41 C9 C10 C11 177.45(12) no . . . .
C41 C9 C10 C20 -6.5(2) no . . . .
C9 C10 C11 C12 -0.9(2) no . . . .
C9 C10 C11 C19 177.33(12) no . . . .
C20 C10 C11 C12 -176.92(13) no . . . .
C20 C10 C11 C19 1.3(2) no . . . .
C10 C11 C12 C13 0.5(2) no . . . .
C10 C11 C12 C31 174.50(13) no . . . .
C19 C11 C12 C13 -177.66(14) no . . . .
C19 C11 C12 C31 -3.7(2) no . . . .
C11 C12 C13 C1 177.93(14) no . . . .
C11 C12 C13 C8 2.5(2) no . . . .
C11 C12 C31 C32 -106.36(17) no . . . .
C11 C12 C31 C36 66.9(2) no . . . .
C13 C12 C31 C32 67.2(2) no . . . .
C13 C12 C31 C36 -119.52(17) no . . . .
C31 C12 C13 C1 4.4(3) no . . . .
C31 C12 C13 C8 -171.03(13) no . . . .
C21 C22 C23 C24 174.94(15) no . . . .
C21 C22 C27 C26 -172.77(15) no . . . .
C23 C22 C27 C26 1.9(3) no . . . .
C27 C22 C23 C24 0.3(3) no . . . .
C22 C23 C24 C25 -2.2(3) no . . . .
C23 C24 C25 N28 -175.99(16) no . . . .
C23 C24 C25 C26 1.8(3) no . . . .
N28 C25 C26 C27 178.13(16) no . . . .
C24 C25 C26 C27 0.3(3) no . . . .
C25 C26 C27 C22 -2.2(3) no . . . .
C12 C31 C32 C33 172.86(13) no . . . .
C12 C31 C36 C35 -173.64(13) no . . . .
C32 C31 C36 C35 -0.2(2) no . . . .
C36 C31 C32 C33 -0.7(2) no . . . .
C31 C32 C33 C34 0.5(3) no . . . .
C32 C33 C34 C35 0.4(2) no . . . .
C32 C33 C34 C37 179.08(14) no . . . .
C33 C34 C35 C36 -1.3(3) no . . . .
C33 C34 C37 C38 11.5(2) no . . . .
C33 C34 C37 C39 131.55(17) no . . . .
C33 C34 C37 C40 -109.65(18) no . . . .
C35 C34 C37 C38 -169.88(15) no . . . .
C35 C34 C37 C39 -49.9(2) no . . . .
C35 C34 C37 C40 68.9(2) no . . . .
C37 C34 C35 C36 -179.98(14) no . . . .
C34 C35 C36 C31 1.2(3) no . . . .
C9 C41 C42 C43 176.42(13) no . . . .
C9 C41 C46 C45 -176.53(12) no . . . .
C42 C41 C46 C45 0.2(2) no . . . .
C46 C41 C42 C43 -0.4(2) no . . . .
C41 C42 C43 C44 0.0(3) no . . . .
C42 C43 C44 C45 0.5(3) no . . . .
C42 C43 C44 C47 -177.13(16) no . . . .
C43 C44 C45 C46 -0.6(3) no . . . .
C43 C44 C47 C48 -42.6(3) no . . . .
C43 C44 C47 C49 71.7(2) no . . . .
C43 C44 C47 C50 -178.13(17) no . . . .
C45 C44 C47 C48 139.88(18) no . . . .
C45 C44 C47 C49 -105.8(2) no . . . .
C45 C44 C47 C50 4.4(3) no . . . .
C47 C44 C45 C46 176.95(16) no . . . .
C44 C45 C46 C41 0.3(3) no . . . .
C52 C51 C63 C58 12.55(15) no . . . .
C52 C51 C63 C62 -166.78(14) no . . . .
C63 C51 C52 C53 166.62(14) no . . . .
C63 C51 C52 C57 -11.02(16) no . . . .
C52 C51 C64 C65 -175.47(14) no . . . .
C52 C51 C64 C67 0.6(2) no . . . .
C64 C51 C52 C53 -22.8(3) no . . . .
C64 C51 C52 C57 159.51(14) no . . . .
C63 C51 C64 C65 -7.5(3) no . . . .
C63 C51 C64 C67 168.55(13) no . . . .
C64 C51 C63 C58 -156.96(15) no . . . .
C64 C51 C63 C62 23.7(3) no . . . .
C51 C52 C53 C54 -179.14(15) no . . . .
C51 C52 C57 C56 -178.38(12) no . . . .
C51 C52 C57 C58 5.30(16) no . . . .
C53 C52 C57 C56 3.7(2) no . . . .
C53 C52 C57 C58 -172.63(15) no . . . .
C57 C52 C53 C54 -1.7(3) no . . . .
C52 C53 C54 C55 -1.5(3) no . . . .
C53 C54 C55 C56 2.8(4) no . . . .
C54 C55 C56 C57 -0.8(3) no . . . .
C55 C56 C57 C52 -2.4(2) no . . . .
C55 C56 C57 C58 172.92(16) no . . . .
C52 C57 C58 C59 -179.70(14) no . . . .
C52 C57 C58 C63 2.77(16) no . . . .
C56 C57 C58 C59 4.6(3) no . . . .
C56 C57 C58 C63 -172.98(16) no . . . .
C57 C58 C59 C60 -174.89(13) no . . . .
C57 C58 C59 C90 4.2(2) no . . . .
C57 C58 C63 C51 -9.62(15) no . . . .
C57 C58 C63 C62 169.80(12) no . . . .
C59 C58 C63 C51 172.59(12) no . . . .
C59 C58 C63 C62 -8.0(2) no . . . .
C63 C58 C59 C60 2.4(2) no . . . .
C63 C58 C59 C90 -178.52(12) no . . . .
C58 C59 C60 C61 4.0(2) no . . . .
C58 C59 C60 C69 -178.12(12) no . . . .
C58 C59 C90 C91 91.76(19) no . . . .
C58 C59 C90 C95 -89.56(19) no . . . .
C60 C59 C90 C91 -89.14(18) no . . . .
C60 C59 C90 C95 89.54(18) no . . . .
C90 C59 C60 C61 -175.14(12) no . . . .
C90 C59 C60 C69 2.7(2) no . . . .
C59 C60 C61 C62 -4.8(2) no . . . .
C59 C60 C61 C100 172.93(12) no . . . .
C69 C60 C61 C62 177.36(13) no . . . .
C69 C60 C61 C100 -4.9(2) no . . . .
C60 C61 C62 C63 -0.7(2) no . . . .
C60 C61 C62 C80 173.91(12) no . . . .
C100 C61 C62 C63 -178.42(12) no . . . .
C100 C61 C62 C80 -3.8(2) no . . . .
C61 C62 C63 C51 -173.75(13) no . . . .
C61 C62 C63 C58 7.0(2) no . . . .
C61 C62 C80 C81 58.20(19) no . . . .
C61 C62 C80 C85 -119.57(15) no . . . .
C63 C62 C80 C81 -127.31(15) no . . . .
C63 C62 C80 C85 54.9(2) no . . . .
C80 C62 C63 C51 11.7(2) no . . . .
C80 C62 C63 C58 -167.54(12) no . . . .
C70 C71 C72 C73 -177.91(14) no . . . .
C70 C71 C76 C75 178.46(14) no . . . .
C72 C71 C76 C75 0.8(2) no . . . .
C76 C71 C72 C73 -0.4(2) no . . . .
C71 C72 C73 C74 -0.9(2) no . . . .
C72 C73 C74 N77 -176.88(14) no . . . .
C72 C73 C74 C75 1.7(2) no . . . .
N77 C74 C75 C76 177.31(15) no . . . .
C73 C74 C75 C76 -1.3(2) no . . . .
C74 C75 C76 C71 0.1(3) no . . . .
C62 C80 C81 C82 -179.77(13) no . . . .
C62 C80 C85 C84 179.90(13) no . . . .
C81 C80 C85 C84 2.1(2) no . . . .
C85 C80 C81 C82 -1.9(2) no . . . .
C80 C81 C82 C83 -0.1(3) no . . . .
C81 C82 C83 C84 2.0(3) no . . . .
C81 C82 C83 C86 -176.66(15) no . . . .
C82 C83 C84 C85 -1.9(3) no . . . .
C82 C83 C86 C87 -65.5(2) no . . . .
C82 C83 C86 C88 53.5(2) no . . . .
C82 C83 C86 C89 174.00(14) no . . . .
C84 C83 C86 C87 115.96(18) no . . . .
C84 C83 C86 C88 -125.03(17) no . . . .
C84 C83 C86 C89 -4.6(2) no . . . .
C86 C83 C84 C85 176.72(14) no . . . .
C83 C84 C85 C80 -0.1(3) no . . . .
C59 C90 C91 C92 178.50(15) no . . . .
C59 C90 C95 C94 -177.93(14) no . . . .
C91 C90 C95 C94 0.8(3) no . . . .
C95 C90 C91 C92 -0.2(3) no . . . .
C90 C91 C92 C93 -1.5(3) no . . . .
C91 C92 C93 C94 2.6(3) no . . . .
C91 C92 C93 C96 -177.99(18) no . . . .
C92 C93 C94 C95 -2.0(3) no . . . .
C92 C93 C96 C97 44.3(2) no . . . .
C92 C93 C96 C98 -75.0(2) no . . . .
C92 C93 C96 C99 166.98(17) no . . . .
C94 C93 C96 C97 -136.28(17) no . . . .
C94 C93 C96 C98 104.38(19) no . . . .
C94 C93 C96 C99 -13.6(3) no . . . .
C96 C93 C94 C95 178.58(15) no . . . .
C93 C94 C95 C90 0.4(3) no . . . .

loop_
_platon_squeeze_void_nr
_platon_squeeze_void_average_x
_platon_squeeze_void_average_y
_platon_squeeze_void_average_z
_platon_squeeze_void_volume
_platon_squeeze_void_count_electrons
_platon_squeeze_void_content
1 0.150 0.620 0.218 13 0 ' '
2 0.150 0.880 0.718 13 0 ' '
3 0.181 0.858 0.451 28 0 ' '
4 0.181 0.642 0.951 28 0 ' '
5 0.819 0.358 0.048 29 0 ' '
6 0.819 0.142 0.548 28 0 ' '
7 0.850 0.120 0.282 13 0 ' '
8 0.850 0.380 0.782 13 0 ' '
